data_1570761
loop_
_publ_author_name
'Do&#xf1;agueda Suso, Beatriz'
'Wang, Zaoming'
'Kennedy, Alan R.'
'Fletcher, Ashleigh J.'
'Furukawa, Shuhei'
'Craig, Gavin A.'

_publ_section_title
;
 Improving the gas sorption capacity in lantern-type metal-organic
 polyhedra by a scrambled cage method.
;
_journal_issue 8
_journal_name_full 'Chemical science'
_journal_page_first 2857
_journal_page_last 2866
_journal_paper_doi 10.1039/d3sc06140j
_journal_volume 15
_journal_year 2024
_chemical_formula_sum 'C151.32 H173.29 Cu4 N18.66 O46.56'
_chemical_formula_weight 3252.53
_space_group_crystal_system monoclinic
_space_group_IT_number 14
_space_group_name_Hall '-P 2yn'
_space_group_name_H-M_alt 'P 1 21/n 1'
_atom_sites_solution_hydrogens mixed
_audit_creation_method SHELXL-2018/3
_audit_update_record
;
2023-10-26 deposited with the CCDC.	2024-01-11 downloaded from the CCDC.
;
_cell_angle_alpha 90
_cell_angle_beta 94.831(1)
_cell_angle_gamma 90
_cell_formula_units_Z 2
_cell_length_a 19.9329(2)
_cell_length_b 16.7488(2)
_cell_length_c 25.2197(2)
_cell_measurement_reflns_used 44175
_cell_measurement_temperature 100(2)
_cell_measurement_theta_max 72.7290
_cell_measurement_theta_min 2.6170
_cell_volume 8389.74(15)
_computing_cell_refinement CrysalisPro
_computing_data_collection CrysalisPro
_computing_data_reduction CrysalisPro
_computing_publication_material 'SHELXL in WinGX'
_computing_structure_refinement 'SHELXL-2018/3 (Sheldrick, 2018)'
_computing_structure_solution SHELXT
_diffrn_ambient_temperature 100(2)
_diffrn_measured_fraction_theta_full 1.000
_diffrn_measured_fraction_theta_max 0.994
_diffrn_measurement_device_type 'Rigaku Synergy-i'
_diffrn_measurement_method 'omega scans'
_diffrn_radiation_type CuK\a
_diffrn_radiation_wavelength 1.54184
_diffrn_reflns_av_R_equivalents 0.0341
_diffrn_reflns_av_unetI/netI 0.0215
_diffrn_reflns_Laue_measured_fraction_full 1.000
_diffrn_reflns_Laue_measured_fraction_max 0.994
_diffrn_reflns_limit_h_max 24
_diffrn_reflns_limit_h_min -24
_diffrn_reflns_limit_k_max 20
_diffrn_reflns_limit_k_min -19
_diffrn_reflns_limit_l_max 31
_diffrn_reflns_limit_l_min -31
_diffrn_reflns_number 91065
_diffrn_reflns_point_group_measured_fraction_full 1.000
_diffrn_reflns_point_group_measured_fraction_max 0.994
_diffrn_reflns_theta_full 70.000
_diffrn_reflns_theta_max 73.240
_diffrn_reflns_theta_min 2.717
_diffrn_source 'microsource tube'
_exptl_absorpt_coefficient_mu 1.263
_exptl_absorpt_correction_T_max 1.00000
_exptl_absorpt_correction_T_min 0.80293
_exptl_absorpt_correction_type multi-scan
_exptl_absorpt_process_details
;
CrysAlisPro 1.171.40.67a (Rigaku Oxford Diffraction, 2019)
Empirical absorption correction using spherical harmonics,
 implemented in SCALE3 ABSPACK scaling algorithm.
;
_exptl_crystal_colour blue
_exptl_crystal_density_diffrn 1.288
_exptl_crystal_description block
_exptl_crystal_F_000 3401
_exptl_crystal_size_max 0.20
_exptl_crystal_size_mid 0.20
_exptl_crystal_size_min 0.10
_refine_diff_density_max 1.165
_refine_diff_density_min -0.863
_refine_diff_density_rms 0.144
_refine_ls_extinction_method none
_refine_ls_goodness_of_fit_ref 1.700
_refine_ls_hydrogen_treatment mixed
_refine_ls_matrix_type full
_refine_ls_number_parameters 993
_refine_ls_number_reflns 16741
_refine_ls_number_restraints 95
_refine_ls_restrained_S_all 1.709
_refine_ls_R_factor_all 0.1104
_refine_ls_R_factor_gt 0.1050
_refine_ls_shift/su_max 0.001
_refine_ls_shift/su_mean 0.000
_refine_ls_structure_factor_coef Fsqd
_refine_ls_weighting_details 'w=1/[\s^2^(Fo^2^)+(0.2000P)^2^] where P=(Fo^2^+2Fc^2^)/3'
_refine_ls_weighting_scheme calc
_refine_ls_wR_factor_gt 0.3576
_refine_ls_wR_factor_ref 0.3660
_reflns_Friedel_coverage 0.000
_reflns_number_gt 14832
_reflns_number_total 16741
_reflns_threshold_expression 'I > 2\s(I)'
_cod_data_source_file d3sc06140j2.cif
_cod_data_source_block bd275
_cod_depositor_comments 'Adding full bibliography for 1570759--1570762.cif.'
_cod_original_sg_symbol_H-M 'P 21/n'
_cod_database_code 1570761
_shelx_shelxl_version_number 2018/3
_shelx_space_group_comment
;
The symmetry employed for this shelxl refinement is uniquely defined
by the following loop, which should always be used as a source of
symmetry information in preference to the above space-group names.
They are only intended as comments.
;

loop_
_space_group_symop_operation_xyz
'x, y, z'
'-x+1/2, y+1/2, -z+1/2'
'-x, -y, -z'
'x-1/2, -y-1/2, z-1/2'

loop_
_atom_site_label
_atom_site_type_symbol
_atom_site_fract_x
_atom_site_fract_y
_atom_site_fract_z
_atom_site_U_iso_or_equiv
_atom_site_adp_type
_atom_site_occupancy
_atom_site_site_symmetry_order
_atom_site_calc_flag
_atom_site_refinement_flags_posn
_atom_site_refinement_flags_adp
_atom_site_refinement_flags_occupancy
_atom_site_disorder_assembly
_atom_site_disorder_group
Cu1 Cu 0.34820(3) 0.06114(3) 0.74021(2) 0.0513(2) Uani 1 1 d . . . . .
Cu2 Cu 0.39995(2) 0.04094(3) 0.64820(2) 0.0468(2) Uani 1 1 d . . . . .
O4S O 1.0148(5) 0.1784(9) 0.5545(4) 0.103(3) Uiso 0.546(18) 1 d D . P A 1
O1 O 0.43987(17) 0.0996(3) 0.76195(13) 0.0752(9) Uani 1 1 d . . . . .
O1S O 0.31313(17) 0.0873(2) 0.81620(12) 0.0665(7) Uani 1 1 d . U . . .
O2 O 0.48409(15) 0.0781(2) 0.68529(12) 0.0672(8) Uani 1 1 d . . . . .
O2S O 0.43857(18) 0.0253(2) 0.57209(13) 0.0701(8) Uani 1 1 d D . . . .
H1W H 0.4082(19) 0.021(4) 0.5448(15) 0.084 Uiso 1 1 d D U . . .
H2W H 0.470(2) -0.005(3) 0.560(2) 0.084 Uiso 1 1 d D U . . .
O3 O 0.36975(17) 0.1517(2) 0.63648(13) 0.0689(8) Uani 1 1 d . . . . .
O4 O 0.32252(19) 0.16700(19) 0.71251(14) 0.0723(9) Uani 1 1 d . . . . .
O5 O 0.69078(14) -0.0062(2) 0.37647(12) 0.0673(8) Uani 1 1 d . . . . .
O6 O 0.73397(15) -0.0177(2) 0.29805(12) 0.0668(8) Uani 1 1 d . . . . .
O7 O 0.5789(2) 0.06564(19) 0.32215(13) 0.0713(9) Uani 1 1 d . . . . .
O8 O 0.61954(17) 0.04694(18) 0.24355(12) 0.0619(7) Uani 1 1 d . . . . .
O9 O 0.7712(2) 0.0120(3) 0.7395(2) 0.1010(14) Uani 1 1 d . . . . .
O10 O 0.7079(3) 0.2612(3) 0.6861(2) 0.1162(17) Uani 1 1 d . . . . .
O11 O 0.90876(18) -0.0306(2) 0.54333(18) 0.0821(10) Uani 1 1 d . . . . .
O12 O 0.8374(3) 0.2173(3) 0.4899(2) 0.1144(17) Uani 1 1 d . . . . .
O13 O 0.45179(18) 0.4196(2) 0.56783(14) 0.0736(9) Uani 1 1 d . . . . .
O14 O 0.24114(18) 0.3948(3) 0.48347(16) 0.0873(11) Uani 1 1 d . . . . .
O15 O 0.57171(15) 0.3581(3) 0.37351(15) 0.0877(12) Uani 1 1 d . . . . .
O16 O 0.36434(14) 0.3204(2) 0.28719(13) 0.0699(8) Uani 1 1 d . . . . .
N1 N 0.73023(18) 0.1377(3) 0.71905(17) 0.0693(10) Uani 1 1 d . . . . .
N1S N 0.2792(3) 0.2059(4) 0.8478(3) 0.1212(18) Uani 1 1 d . U . . .
N2 N 0.8755(2) 0.0906(3) 0.50487(18) 0.0710(10) Uani 1 1 d . . . . .
N3 N 0.33936(19) 0.4036(2) 0.53587(15) 0.0617(8) Uani 1 1 d . . . . .
N4 N 0.47526(15) 0.33543(19) 0.31895(13) 0.0509(7) Uani 1 1 d . . . . .
C1 C 0.4874(2) 0.0962(2) 0.73447(16) 0.0554(8) Uani 1 1 d . . . . .
C1S C 0.3518(5) 0.2279(7) 0.8598(4) 0.141(3) Uani 1 1 d . U . . .
H1SA H 0.356558 0.262706 0.891090 0.211 Uiso 1 1 calc R U . . .
H1SB H 0.367896 0.255999 0.829179 0.211 Uiso 1 1 calc R U . . .
H1SC H 0.378548 0.179344 0.866829 0.211 Uiso 1 1 calc R U . . .
C2 C 0.5521(4) 0.1072(5) 0.7660(4) 0.0511(12) Uiso 0.525(10) 1 d . . P B 1
O3S O 0.2955(8) 0.1307(9) 0.4064(4) 0.131(4) Uiso 0.525(13) 1 d D . P C 1
O5S O 0.4569(3) 0.4945(4) 0.2561(3) 0.0649(18) Uiso 0.537(10) 1 d D . P D 1
N4S N 0.4755(5) 0.6272(6) 0.2551(5) 0.104(3) Uiso 0.537(10) 1 d D . P D 1
C10S C 1.0676(7) 0.1980(12) 0.5340(6) 0.115(5) Uiso 0.546(18) 1 d D . P A 1
N2S N 0.3625(6) 0.1028(9) 0.3355(4) 0.114(4) Uiso 0.525(13) 1 d D . P C 1
C6S C 0.3093(5) 0.1293(7) 0.3590(4) 0.079(3) Uiso 0.525(13) 1 d D . P C 1
C12S C 1.1350(10) 0.1706(16) 0.5615(10) 0.145(8) Uiso 0.546(18) 1 d D . P A 1
H12A H 1.171754 0.189888 0.541391 0.217 Uiso 0.546(18) 1 calc R U P A 1
H12B H 1.140298 0.192127 0.597698 0.217 Uiso 0.546(18) 1 calc R U P A 1
H12C H 1.136092 0.112114 0.562892 0.217 Uiso 0.546(18) 1 calc R U P A 1
C13S C 0.5676(4) 0.5486(6) 0.2929(4) 0.062(2) Uiso 0.537(10) 1 d D . P D 1
H13A H 0.585969 0.602782 0.296544 0.094 Uiso 0.537(10) 1 calc R U P D 1
H13B H 0.567502 0.524007 0.328151 0.094 Uiso 0.537(10) 1 calc R U P D 1
H13C H 0.595504 0.516678 0.270714 0.094 Uiso 0.537(10) 1 calc R U P D 1
C14S C 0.4951(4) 0.5522(5) 0.2666(4) 0.081(3) Uiso 0.537(10) 1 d D . P D 1
C16S C 0.5212(7) 0.6971(8) 0.2637(6) 0.102(4) Uiso 0.537(10) 1 d D . P D 1
H16A H 0.496899 0.745939 0.252624 0.154 Uiso 0.537(10) 1 calc R U P D 1
H16B H 0.536895 0.700768 0.301486 0.154 Uiso 0.537(10) 1 calc R U P D 1
H16C H 0.559976 0.690474 0.242612 0.154 Uiso 0.537(10) 1 calc R U P D 1
C2S C 0.2684(3) 0.1374(4) 0.8239(3) 0.0974(16) Uani 1 1 d . U . . .
C5S C 0.2635(11) 0.1652(19) 0.3139(7) 0.130(4) Uiso 0.525(13) 1 d D . P C 1
H5S1 H 0.283723 0.157621 0.280187 0.194 Uiso 0.525(13) 1 calc R U P C 1
H5S2 H 0.219530 0.138619 0.312128 0.194 Uiso 0.525(13) 1 calc R U P C 1
H5S3 H 0.257669 0.222345 0.320380 0.194 Uiso 0.525(13) 1 calc R U P C 1
C3 C 0.6065(4) 0.1169(5) 0.7339(3) 0.0480(11) Uiso 0.525(10) 1 d . . P B 1
H3 H 0.598433 0.116843 0.696252 0.058 Uiso 0.525(10) 1 calc R U P B 1
C8S C 0.4190(7) 0.0653(10) 0.3669(6) 0.105(4) Uiso 0.525(13) 1 d D . P C 1
H8S1 H 0.453431 0.049551 0.343382 0.158 Uiso 0.525(13) 1 calc R U P C 1
H8S2 H 0.438436 0.103280 0.393510 0.158 Uiso 0.525(13) 1 calc R U P C 1
H8S3 H 0.403091 0.017933 0.384908 0.158 Uiso 0.525(13) 1 calc R U P C 1
C7S C 0.3738(5) 0.1013(7) 0.2791(3) 0.127(3) Uiso 0.525(13) 1 d D . P C 1
H7S1 H 0.418141 0.078035 0.274678 0.191 Uiso 0.525(13) 1 calc R U P C 1
H7S2 H 0.338878 0.068990 0.259719 0.191 Uiso 0.525(13) 1 calc R U P C 1
H7S3 H 0.372171 0.155876 0.265024 0.191 Uiso 0.525(13) 1 calc R U P C 1
C3M C 0.2535(5) 0.3042(6) 0.7354(4) 0.087(3) Uani 0.644(15) 1 d . . P E 2
H3MA H 0.292563 0.301946 0.761738 0.131 Uiso 0.644(15) 1 calc R U P E 2
H3MB H 0.230177 0.252639 0.734341 0.131 Uiso 0.644(15) 1 calc R U P E 2
H3MC H 0.222699 0.346171 0.745401 0.131 Uiso 0.644(15) 1 calc R U P E 2
C3S C 0.1952(4) 0.1228(6) 0.8030(4) 0.123(2) Uani 1 1 d . U . . .
H3SA H 0.193656 0.083786 0.774035 0.185 Uiso 1 1 calc R U . . .
H3SB H 0.174968 0.173125 0.789816 0.185 Uiso 1 1 calc R U . . .
H3SC H 0.170048 0.102265 0.831881 0.185 Uiso 1 1 calc R U . . .
C4 C 0.6706(5) 0.1264(6) 0.7571(4) 0.0569(13) Uiso 0.525(10) 1 d . . P B 1
C4M C 0.5780(5) 0.1390(6) 0.1561(3) 0.079(3) Uani 0.644(15) 1 d . . P E 2
H4MA H 0.566795 0.082890 0.162146 0.119 Uiso 0.644(15) 1 calc R U P E 2
H4MB H 0.626520 0.143926 0.153043 0.119 Uiso 0.644(15) 1 calc R U P E 2
H4MC H 0.553339 0.157738 0.123258 0.119 Uiso 0.644(15) 1 calc R U P E 2
C4S C 0.2305(5) 0.2591(6) 0.8645(5) 0.149(3) Uani 1 1 d . U . . .
H4SA H 0.247791 0.284901 0.897767 0.223 Uiso 1 1 calc R U . . .
H4SB H 0.189300 0.229555 0.870345 0.223 Uiso 1 1 calc R U . . .
H4SC H 0.220462 0.299784 0.837078 0.223 Uiso 1 1 calc R U . . .
C5 C 0.6824(7) 0.1209(9) 0.8111(5) 0.082(2) Uiso 0.525(10) 1 d . . P B 1
H5 H 0.727161 0.121613 0.827350 0.099 Uiso 0.525(10) 1 calc R U P B 1
C6 C 0.6292(6) 0.1144(9) 0.8414(5) 0.082(2) Uiso 0.525(10) 1 d . . P B 1
H6 H 0.637056 0.116673 0.879087 0.098 Uiso 0.525(10) 1 calc R U P B 1
C7 C 0.5658(6) 0.1048(8) 0.8193(5) 0.0755(18) Uiso 0.525(10) 1 d . . P B 1
C8 C 0.7750(2) 0.0764(3) 0.7153(3) 0.0785(14) Uani 1 1 d . . . . .
C9 C 0.7453(3) 0.2036(4) 0.6904(2) 0.0840(15) Uani 1 1 d . . . . .
C10 C 0.8292(2) 0.1013(3) 0.6800(2) 0.0683(12) Uani 1 1 d . . . . .
H10 H 0.874046 0.101344 0.700956 0.082 Uiso 1 1 calc R U . . .
C11 C 0.8089(3) 0.1867(3) 0.6644(2) 0.0758(13) Uani 1 1 d . . . . .
H11 H 0.845117 0.224936 0.677579 0.091 Uiso 1 1 calc R U . . .
C12 C 0.7966(3) 0.1920(3) 0.6028(2) 0.0785(14) Uani 1 1 d . . . . .
H12 H 0.780805 0.246229 0.590765 0.094 Uiso 1 1 calc R U . . .
C13 C 0.8654(3) 0.1697(3) 0.5813(2) 0.0804(14) Uani 1 1 d . . . . .
H13 H 0.900907 0.209209 0.593635 0.096 Uiso 1 1 calc R U . . .
C14 C 0.8865(2) 0.0852(3) 0.5987(2) 0.0723(12) Uani 1 1 d . . . . .
H14 H 0.930636 0.086497 0.620646 0.087 Uiso 1 1 calc R U . . .
C15 C 0.8319(2) 0.0485(3) 0.6308(2) 0.0685(12) Uani 1 1 d . . . . .
H15 H 0.842684 -0.008132 0.640805 0.082 Uiso 1 1 calc R U . . .
C16 C 0.7660(2) 0.0545(3) 0.5980(2) 0.0738(13) Uani 1 1 d . . . . .
H16 H 0.739523 0.009024 0.587709 0.089 Uiso 1 1 calc R U . . .
C17 C 0.7473(2) 0.1278(3) 0.5845(2) 0.0751(13) Uani 1 1 d . . . . .
H17 H 0.705763 0.139232 0.564694 0.090 Uiso 1 1 calc R U . . .
C18 C 0.8932(2) 0.0400(3) 0.5474(2) 0.0701(12) Uani 1 1 d . . . . .
C19 C 0.8573(4) 0.1657(3) 0.5208(3) 0.0872(16) Uani 1 1 d . . . . .
C20 C 0.8724(2) 0.0639(3) 0.4512(2) 0.0665(11) Uani 1 1 d . . . . .
C21 C 0.9310(2) 0.0551(4) 0.4253(3) 0.0888(17) Uani 1 1 d . . . . .
H21 H 0.973647 0.067087 0.443267 0.107 Uiso 1 1 calc R U . . .
C22 C 0.9264(3) 0.0291(5) 0.3739(3) 0.098(2) Uani 1 1 d . . . . .
H22 H 0.966452 0.022717 0.356455 0.117 Uiso 1 1 calc R U . . .
C23 C 0.8648(2) 0.0116(4) 0.3462(2) 0.0772(13) Uani 1 1 d . . . . .
H23 H 0.862692 -0.006292 0.310322 0.093 Uiso 0.475(10) 1 d R U P B 2
C24 C 0.80609(19) 0.0200(3) 0.37259(17) 0.0560(8) Uani 1 1 d . . . . .
C25 C 0.80988(19) 0.0466(3) 0.42514(18) 0.0553(9) Uani 1 1 d . . . . .
H25 H 0.770070 0.052775 0.442962 0.066 Uiso 1 1 calc R U . . .
C26 C 0.73848(18) -0.0019(2) 0.34629(16) 0.0517(8) Uani 1 1 d . . . . .
C27 C 0.33749(19) 0.1916(2) 0.66821(17) 0.0540(8) Uani 1 1 d . . . . .
C28 C 0.31522(19) 0.2731(2) 0.65033(17) 0.0544(8) Uani 1 1 d . . . . .
C29 C 0.2765(2) 0.3223(3) 0.6817(2) 0.0679(11) Uani 1 1 d . . . . .
H29 H 0.263241 0.304307 0.715006 0.081 Uiso 0.356(15) 1 d R U P E 1
C30 C 0.2580(3) 0.3980(3) 0.6621(2) 0.0769(13) Uani 1 1 d . . . . .
H30 H 0.231330 0.431461 0.682328 0.092 Uiso 1 1 calc R U . . .
C31 C 0.2776(3) 0.4254(3) 0.6142(2) 0.0707(12) Uani 1 1 d . . . . .
H31 H 0.265187 0.477347 0.601840 0.085 Uiso 1 1 calc R U . . .
C32 C 0.3155(2) 0.3765(2) 0.58439(17) 0.0576(9) Uani 1 1 d . . . . .
C33 C 0.33422(19) 0.3007(2) 0.60251(17) 0.0531(8) Uani 1 1 d . . . . .
H33 H 0.360405 0.267584 0.581642 0.064 Uiso 1 1 calc R U . . .
C34 C 0.4073(2) 0.4245(3) 0.53177(18) 0.0609(10) Uani 1 1 d . . . . .
C35 C 0.3012(2) 0.4106(3) 0.48865(19) 0.0658(10) Uani 1 1 d . . . . .
C36 C 0.4141(3) 0.4492(3) 0.47491(19) 0.0644(11) Uani 1 1 d . . . . .
H36 H 0.428690 0.506220 0.473414 0.077 Uiso 1 1 calc R U . . .
C37 C 0.3459(3) 0.4389(3) 0.44643(19) 0.0656(11) Uani 1 1 d . . . . .
H37 H 0.329142 0.490801 0.430784 0.079 Uiso 1 1 calc R U . . .
C38 C 0.3476(2) 0.3739(3) 0.40214(17) 0.0633(10) Uani 1 1 d . . . . .
H38 H 0.301756 0.362747 0.384421 0.076 Uiso 1 1 calc R U . . .
C39 C 0.3957(2) 0.4087(3) 0.36284(17) 0.0591(9) Uani 1 1 d . . . . .
H39 H 0.377402 0.460111 0.347500 0.071 Uiso 1 1 calc R U . . .
C40 C 0.4654(2) 0.4219(3) 0.39116(18) 0.0611(10) Uani 1 1 d . . . . .
H40 H 0.478757 0.479372 0.389253 0.073 Uiso 1 1 calc R U . . .
C41 C 0.4655(2) 0.3944(3) 0.45004(17) 0.0621(10) Uani 1 1 d . . . . .
H41 H 0.511325 0.399274 0.469210 0.075 Uiso 1 1 calc R U . . .
C42 C 0.4404(2) 0.3116(3) 0.45118(17) 0.0597(9) Uani 1 1 d . . . . .
H42 H 0.465935 0.269394 0.467963 0.072 Uiso 1 1 calc R U . . .
C43 C 0.3795(2) 0.3008(2) 0.42696(18) 0.0600(9) Uani 1 1 d . . . . .
H43 H 0.357727 0.250259 0.425500 0.072 Uiso 1 1 calc R U . . .
C44 C 0.40668(19) 0.3497(3) 0.31857(16) 0.0548(8) Uani 1 1 d . . . . .
C45 C 0.5120(2) 0.3701(3) 0.36161(17) 0.0593(9) Uani 1 1 d . . . . .
C46 C 0.50429(18) 0.2870(2) 0.28047(15) 0.0520(8) Uani 1 1 d . . . . .
C47 C 0.5033(2) 0.3131(3) 0.22854(18) 0.0667(11) Uani 1 1 d . . . . .
H47 H 0.484624 0.363690 0.218728 0.080 Uiso 1 1 calc R U . . .
C48 C 0.5295(3) 0.2657(3) 0.19131(19) 0.0750(13) Uani 1 1 d . . . . .
H48 H 0.528429 0.283946 0.155593 0.090 Uiso 1 1 calc R U . . .
C49 C 0.5578(2) 0.1907(3) 0.2042(2) 0.0703(11) Uani 1 1 d . . . . .
H49 H 0.575118 0.157831 0.177865 0.084 Uiso 0.356(15) 1 d R U P E 1
C50 C 0.56033(19) 0.1664(2) 0.25747(17) 0.0550(8) Uani 1 1 d . . . . .
C51 C 0.53188(18) 0.2141(2) 0.29560(16) 0.0506(8) Uani 1 1 d . . . . .
H51 H 0.531643 0.196330 0.331355 0.061 Uiso 1 1 calc R U . . .
C52 C 0.58876(18) 0.0873(2) 0.27613(16) 0.0515(8) Uani 1 1 d . . . . .
C15S C 0.4091(6) 0.6370(10) 0.2247(6) 0.099(3) Uiso 0.537(10) 1 d D . P D 1
H15A H 0.400110 0.693867 0.218597 0.149 Uiso 0.537(10) 1 calc R U P D 1
H15B H 0.409326 0.609368 0.190491 0.149 Uiso 0.537(10) 1 calc R U P D 1
H15C H 0.374007 0.614088 0.245088 0.149 Uiso 0.537(10) 1 calc R U P D 1
N5S N 0.5779(6) 0.2209(8) 0.5392(5) 0.101(3) Uiso 0.584(8) 1 d . . P F 1
N3S N 1.0747(9) 0.2253(12) 0.4849(6) 0.150(7) Uiso 0.546(18) 1 d D . P A 1
O6S O 0.5391(6) 0.1066(9) 0.4982(5) 0.142(3) Uiso 0.584(8) 1 d . . P F 1
C17S C 0.6224(11) 0.1964(15) 0.4646(9) 0.142(7) Uiso 0.584(8) 1 d . . P F 1
H17A H 0.643149 0.245720 0.479022 0.214 Uiso 0.584(8) 1 calc R U P F 1
H17B H 0.657472 0.156436 0.460394 0.214 Uiso 0.584(8) 1 calc R U P F 1
H17C H 0.598255 0.207411 0.429890 0.214 Uiso 0.584(8) 1 calc R U P F 1
C18S C 0.5765(6) 0.1669(8) 0.5000(5) 0.093(3) Uiso 0.584(8) 1 d . . P F 1
C19S C 0.6082(6) 0.2893(8) 0.5535(5) 0.101(3) Uiso 0.584(8) 1 d . . P F 1
H19A H 0.592313 0.307714 0.587158 0.151 Uiso 0.584(8) 1 calc R U P F 1
H19B H 0.656999 0.281073 0.558022 0.151 Uiso 0.584(8) 1 calc R U P F 1
H19C H 0.597512 0.329550 0.525863 0.151 Uiso 0.584(8) 1 calc R U P F 1
C20S C 0.5323(8) 0.1932(11) 0.5821(7) 0.123(4) Uiso 0.584(8) 1 d . . P F 1
H20A H 0.510428 0.142783 0.571015 0.184 Uiso 0.584(8) 1 calc R U P F 1
H20B H 0.559600 0.185265 0.615893 0.184 Uiso 0.584(8) 1 calc R U P F 1
H20C H 0.497922 0.233821 0.586743 0.184 Uiso 0.584(8) 1 calc R U P F 1
C11S C 1.1423(12) 0.220(2) 0.4656(13) 0.197(12) Uiso 0.546(18) 1 d D . P A 1
H11A H 1.141189 0.241195 0.429415 0.295 Uiso 0.546(18) 1 calc R U P A 1
H11B H 1.174369 0.250085 0.489147 0.295 Uiso 0.546(18) 1 calc R U P A 1
H11C H 1.156261 0.163431 0.465327 0.295 Uiso 0.546(18) 1 calc R U P A 1
C9S C 1.0056(10) 0.2531(17) 0.4685(10) 0.160(9) Uiso 0.546(18) 1 d D . P A 1
H9S1 H 1.004121 0.274935 0.432315 0.240 Uiso 0.546(18) 1 calc R U P A 1
H9S2 H 0.974262 0.208161 0.469149 0.240 Uiso 0.546(18) 1 calc R U P A 1
H9S3 H 0.992800 0.294683 0.493004 0.240 Uiso 0.546(18) 1 calc R U P A 1
N4T N 0.5121(5) 0.6079(6) 0.2735(4) 0.077(3) Uiso 0.463(10) 1 d D . P D 2
C14T C 0.4567(5) 0.5697(6) 0.2530(4) 0.071(3) Uiso 0.463(10) 1 d D . P D 2
O5T O 0.4589(5) 0.5069(5) 0.2255(4) 0.086(3) Uiso 0.463(10) 1 d D . P D 2
C13T C 0.5507(14) 0.5524(14) 0.3094(10) 0.148(9) Uiso 0.463(10) 1 d D . P D 2
H13D H 0.591553 0.578944 0.324969 0.222 Uiso 0.463(10) 1 calc R U P D 2
H13E H 0.523171 0.535825 0.337917 0.222 Uiso 0.463(10) 1 calc R U P D 2
H13F H 0.563210 0.505286 0.289386 0.222 Uiso 0.463(10) 1 calc R U P D 2
C15T C 0.3952(7) 0.6219(11) 0.2402(7) 0.099(3) Uiso 0.463(10) 1 d D . P D 2
H15D H 0.397875 0.668926 0.263432 0.149 Uiso 0.463(10) 1 calc R U P D 2
H15E H 0.393580 0.639062 0.202964 0.149 Uiso 0.463(10) 1 calc R U P D 2
H15F H 0.354432 0.591512 0.245952 0.149 Uiso 0.463(10) 1 calc R U P D 2
C16T C 0.5113(8) 0.6926(7) 0.2918(7) 0.097(4) Uiso 0.463(10) 1 d D . P D 2
H16D H 0.556861 0.708559 0.305273 0.146 Uiso 0.463(10) 1 calc R U P D 2
H16E H 0.495598 0.727044 0.261850 0.146 Uiso 0.463(10) 1 calc R U P D 2
H16F H 0.480913 0.697807 0.320167 0.146 Uiso 0.463(10) 1 calc R U P D 2
C10T C 1.0506(7) 0.2105(14) 0.5167(7) 0.109(6) Uiso 0.454(18) 1 d D . P A 2
C12T C 1.1498(11) 0.1826(15) 0.5795(7) 0.117(6) Uiso 0.454(18) 1 d D . P A 2
H12D H 1.198833 0.183358 0.578409 0.175 Uiso 0.454(18) 1 calc R U P A 2
H12E H 1.136858 0.220073 0.606683 0.175 Uiso 0.454(18) 1 calc R U P A 2
H12F H 1.135269 0.128607 0.588268 0.175 Uiso 0.454(18) 1 calc R U P A 2
N3T N 1.1174(6) 0.2061(9) 0.5272(5) 0.103(5) Uiso 0.454(18) 1 d D . P A 2
O4T O 1.0157(8) 0.2077(13) 0.5553(6) 0.120(5) Uiso 0.454(18) 1 d D . P A 2
C11T C 1.1712(12) 0.2058(18) 0.4901(10) 0.147(9) Uiso 0.454(18) 1 d D . P A 2
H11D H 1.215191 0.202017 0.510392 0.221 Uiso 0.454(18) 1 calc R U P A 2
H11E H 1.164971 0.159948 0.466040 0.221 Uiso 0.454(18) 1 calc R U P A 2
H11F H 1.168957 0.255278 0.469240 0.221 Uiso 0.454(18) 1 calc R U P A 2
C9T C 1.0303(17) 0.222(2) 0.4573(8) 0.159(10) Uiso 0.454(18) 1 d D . P A 2
H9T1 H 1.070706 0.221044 0.437710 0.239 Uiso 0.454(18) 1 calc R U P A 2
H9T2 H 1.000138 0.178373 0.444621 0.239 Uiso 0.454(18) 1 calc R U P A 2
H9T3 H 1.007175 0.273041 0.451667 0.239 Uiso 0.454(18) 1 calc R U P A 2
C6T C 0.3584(5) 0.0997(7) 0.3713(4) 0.079(3) Uiso 0.475(13) 1 d D . P C 2
O3T O 0.3230(5) 0.1161(6) 0.4090(3) 0.077(2) Uiso 0.475(13) 1 d D . P C 2
N2T N 0.3331(6) 0.1231(8) 0.3229(4) 0.096(4) Uiso 0.475(13) 1 d D . P C 2
C8T C 0.4231(6) 0.0598(10) 0.3915(7) 0.095(4) Uiso 0.475(13) 1 d D . P C 2
H8T1 H 0.449636 0.047648 0.361549 0.142 Uiso 0.475(13) 1 calc R U P C 2
H8T2 H 0.448804 0.095524 0.416405 0.142 Uiso 0.475(13) 1 calc R U P C 2
H8T3 H 0.413026 0.010142 0.409855 0.142 Uiso 0.475(13) 1 calc R U P C 2
C5T C 0.2648(10) 0.158(2) 0.3266(8) 0.130(4) Uiso 0.475(13) 1 d D . P C 2
H5T1 H 0.246249 0.175112 0.291164 0.194 Uiso 0.475(13) 1 calc R U P C 2
H5T2 H 0.235138 0.117620 0.340347 0.194 Uiso 0.475(13) 1 calc R U P C 2
H5T3 H 0.268016 0.203999 0.350619 0.194 Uiso 0.475(13) 1 calc R U P C 2
C7T C 0.3738(5) 0.1013(7) 0.2791(3) 0.127(3) Uiso 0.475(13) 1 d D . P C 2
H7T1 H 0.351763 0.120670 0.245347 0.191 Uiso 0.475(13) 1 calc R U P C 2
H7T2 H 0.418566 0.125609 0.285119 0.191 Uiso 0.475(13) 1 calc R U P C 2
H7T3 H 0.378384 0.043103 0.277671 0.191 Uiso 0.475(13) 1 calc R U P C 2
N5T N 0.6007(6) 0.2177(7) 0.5040(4) 0.087(3) Uiso 0.416(8) 1 d D . P F 2
C19T C 0.6387(9) 0.2920(9) 0.5110(7) 0.102(5) Uiso 0.416(8) 1 d D . P F 2
H19D H 0.663039 0.301943 0.479510 0.153 Uiso 0.416(8) 1 calc R U P F 2
H19E H 0.607596 0.336297 0.515813 0.153 Uiso 0.416(8) 1 calc R U P F 2
H19F H 0.670870 0.287760 0.542480 0.153 Uiso 0.416(8) 1 calc R U P F 2
O6T O 0.5436(8) 0.1208(9) 0.5408(7) 0.142(3) Uiso 0.416(8) 1 d D . P F 2
C17T C 0.6128(8) 0.1697(10) 0.4568(5) 0.078(4) Uiso 0.416(8) 1 d D . P F 2
H17D H 0.641194 0.199925 0.434074 0.118 Uiso 0.416(8) 1 calc R U P F 2
H17E H 0.635601 0.119938 0.468132 0.118 Uiso 0.416(8) 1 calc R U P F 2
H17F H 0.569728 0.157315 0.436933 0.118 Uiso 0.416(8) 1 calc R U P F 2
C18T C 0.5637(9) 0.1932(9) 0.5429(5) 0.092(5) Uiso 0.416(8) 1 d D . P F 2
C20T C 0.5561(12) 0.2429(13) 0.5925(7) 0.123(4) Uiso 0.416(8) 1 d D . P F 2
H20D H 0.573883 0.296656 0.587404 0.184 Uiso 0.416(8) 1 calc R U P F 2
H20E H 0.508317 0.246475 0.598839 0.184 Uiso 0.416(8) 1 calc R U P F 2
H20F H 0.581058 0.217678 0.623147 0.184 Uiso 0.416(8) 1 calc R U P F 2
O7S O 0.6520(4) 0.4219(6) 0.4593(3) 0.087(2) Uiso 0.5 1 d . . P . .
C22S C 0.8000(6) 0.4063(11) 0.5404(5) 0.080(3) Uiso 0.33 1 d D U P G 1
N8S N 0.8347(8) 0.4131(14) 0.5874(5) 0.112(4) Uiso 0.33 1 d D U P G 1
C21S C 0.8242(11) 0.4147(14) 0.4856(6) 0.095(5) Uiso 0.33 1 d D U P G 1
H21A H 0.873254 0.420417 0.488635 0.143 Uiso 0.33 1 calc R U P G 1
H21B H 0.811386 0.367098 0.464551 0.143 Uiso 0.33 1 calc R U P G 1
H21C H 0.803551 0.461991 0.468159 0.143 Uiso 0.33 1 calc R U P G 1
O8S O 0.7373(6) 0.3984(10) 0.5432(6) 0.100(3) Uiso 0.33 1 d D U P G 1
C24S C 0.7984(11) 0.4137(17) 0.6356(8) 0.112(6) Uiso 0.33 1 d D U P G 1
H24A H 0.830647 0.419013 0.666910 0.169 Uiso 0.33 1 calc R U P G 1
H24B H 0.766962 0.458762 0.634139 0.169 Uiso 0.33 1 calc R U P G 1
H24C H 0.773325 0.363641 0.637869 0.169 Uiso 0.33 1 calc R U P G 1
O9S O 0.3187(17) 0.049(2) 0.5075(13) 0.128(9) Uiso 0.2 1 d . . P H 1
C23S C 0.9062(9) 0.400(2) 0.6025(11) 0.138(7) Uiso 0.33 1 d D U P G 1
H23A H 0.915652 0.410305 0.640689 0.207 Uiso 0.33 1 calc R U P G 1
H23B H 0.917930 0.344771 0.594697 0.207 Uiso 0.33 1 calc R U P G 1
H23C H 0.932905 0.436477 0.582341 0.207 Uiso 0.33 1 calc R U P G 1
C5A C 0.6881(7) 0.1493(9) 0.8015(6) 0.082(2) Uiso 0.475(10) 1 d . . P B 2
H5A H 0.732465 0.155877 0.817853 0.099 Uiso 0.475(10) 1 calc R U P B 2
C3A C 0.6154(5) 0.1220(6) 0.7219(4) 0.0480(11) Uiso 0.475(10) 1 d . . P B 2
H3A H 0.608699 0.111547 0.684855 0.058 Uiso 0.475(10) 1 calc R U P B 2
C2A C 0.5603(5) 0.1197(6) 0.7541(4) 0.0511(12) Uiso 0.475(10) 1 d . . P B 2
C4A C 0.6789(5) 0.1396(7) 0.7451(4) 0.0569(13) Uiso 0.475(10) 1 d . . P B 2
C7A C 0.5708(7) 0.1319(9) 0.8108(5) 0.0755(18) Uiso 0.475(10) 1 d . . P B 2
H7A H 0.534104 0.127882 0.832420 0.091 Uiso 0.475(10) 1 calc R U P B 2
C6A C 0.6344(7) 0.1495(10) 0.8333(6) 0.082(2) Uiso 0.475(10) 1 d . . P B 2
H6A H 0.641538 0.161557 0.870154 0.098 Uiso 0.475(10) 1 calc R U P B 2
C2M C 0.8716(7) -0.0235(13) 0.2973(6) 0.121(6) Uani 0.525(10) 1 d . . P B 1
H2M1 H 0.850605 0.010575 0.268987 0.182 Uiso 0.525(10) 1 calc R U P B 1
H2M2 H 0.849468 -0.075841 0.295971 0.182 Uiso 0.525(10) 1 calc R U P B 1
H2M3 H 0.919475 -0.030248 0.292271 0.182 Uiso 0.525(10) 1 calc R U P B 1
C1M C 0.5128(9) 0.1027(13) 0.8589(6) 0.123(6) Uani 0.525(10) 1 d . . P B 1
H1M1 H 0.477475 0.141624 0.848476 0.184 Uiso 0.525(10) 1 calc R U P B 1
H1M2 H 0.533595 0.115917 0.894422 0.184 Uiso 0.525(10) 1 calc R U P B 1
H1M3 H 0.493148 0.049097 0.859439 0.184 Uiso 0.525(10) 1 calc R U P B 1
O10S O 0.3636(9) 0.0057(11) 0.4873(7) 0.087(4) Uiso 0.25 1 d . . P I 2

loop_
_atom_site_aniso_label
_atom_site_aniso_U_11
_atom_site_aniso_U_22
_atom_site_aniso_U_33
_atom_site_aniso_U_23
_atom_site_aniso_U_13
_atom_site_aniso_U_12
Cu1 0.0574(4) 0.0443(3) 0.0534(3) -0.0035(2) 0.0114(2) -0.0010(2)
Cu2 0.0429(3) 0.0449(3) 0.0529(3) -0.0027(2) 0.0052(2) -0.00061(19)
O1 0.0683(18) 0.094(2) 0.0641(17) -0.0218(17) 0.0097(14) -0.0181(17)
O1S 0.0781(18) 0.0649(17) 0.0594(15) -0.0114(13) 0.0233(14) -0.0078(14)
O2 0.0489(14) 0.090(2) 0.0622(16) -0.0158(15) 0.0010(12) -0.0068(14)
O2S 0.0663(18) 0.084(2) 0.0619(17) -0.0044(16) 0.0162(13) 0.0008(16)
O3 0.0790(19) 0.0592(17) 0.0724(18) 0.0121(14) 0.0286(15) 0.0150(15)
O4 0.097(2) 0.0487(15) 0.0754(19) 0.0071(14) 0.0339(17) 0.0143(15)
O5 0.0517(14) 0.090(2) 0.0612(16) -0.0193(15) 0.0123(12) -0.0144(15)
O6 0.0533(15) 0.091(2) 0.0561(15) -0.0043(15) 0.0088(12) -0.0084(15)
O7 0.098(2) 0.0531(16) 0.0659(17) 0.0049(13) 0.0260(16) 0.0194(16)
O8 0.0750(18) 0.0500(14) 0.0625(16) 0.0036(12) 0.0172(14) 0.0115(13)
O9 0.088(3) 0.064(2) 0.153(4) 0.023(2) 0.023(3) 0.0047(19)
O10 0.161(5) 0.075(3) 0.111(3) 0.005(2) 0.003(3) 0.040(3)
O11 0.0643(18) 0.073(2) 0.108(3) 0.015(2) -0.0025(18) 0.0145(16)
O12 0.182(5) 0.066(2) 0.093(3) 0.009(2) 0.002(3) 0.009(3)
O13 0.0718(19) 0.080(2) 0.0677(18) -0.0102(16) 0.0013(15) -0.0200(16)
O14 0.0597(18) 0.121(3) 0.081(2) -0.003(2) 0.0035(15) 0.012(2)
O15 0.0456(15) 0.136(4) 0.081(2) -0.020(2) -0.0029(14) -0.0152(18)
O16 0.0488(14) 0.094(2) 0.0649(16) -0.0113(16) -0.0074(12) 0.0012(14)
N1 0.0499(17) 0.070(2) 0.084(2) -0.0061(19) -0.0193(16) 0.0044(16)
N1S 0.109(3) 0.111(3) 0.147(4) -0.066(3) 0.032(3) -0.002(3)
N2 0.064(2) 0.064(2) 0.081(2) 0.0015(19) -0.0183(18) -0.0093(17)
N3 0.069(2) 0.0501(18) 0.066(2) 0.0006(15) 0.0105(16) -0.0044(15)
N4 0.0461(15) 0.0483(16) 0.0574(16) -0.0034(13) -0.0012(12) -0.0016(12)
C1 0.059(2) 0.0478(19) 0.059(2) -0.0032(16) 0.0003(16) 0.0019(16)
C1S 0.121(4) 0.132(6) 0.166(7) -0.066(5) -0.003(5) -0.016(4)
C2S 0.091(3) 0.092(3) 0.114(4) -0.038(3) 0.042(3) -0.012(2)
C3M 0.107(7) 0.069(5) 0.091(6) 0.012(4) 0.040(5) 0.026(5)
C3S 0.079(3) 0.118(5) 0.177(6) -0.041(5) 0.035(4) -0.011(3)
C4M 0.091(5) 0.085(5) 0.061(4) -0.005(4) 0.001(3) 0.021(4)
C4S 0.137(5) 0.126(6) 0.186(7) -0.085(5) 0.027(5) 0.012(5)
C8 0.052(2) 0.072(3) 0.108(4) 0.005(3) -0.011(2) -0.002(2)
C9 0.092(4) 0.071(3) 0.084(3) -0.009(3) -0.018(3) 0.008(3)
C10 0.0487(19) 0.065(2) 0.086(3) 0.005(2) -0.0260(19) -0.0058(18)
C11 0.081(3) 0.057(2) 0.084(3) -0.002(2) -0.023(2) -0.012(2)
C12 0.101(4) 0.045(2) 0.084(3) 0.007(2) -0.019(3) 0.001(2)
C13 0.092(3) 0.057(2) 0.088(3) -0.002(2) -0.018(3) -0.026(2)
C14 0.050(2) 0.076(3) 0.086(3) 0.005(2) -0.022(2) -0.0062(19)
C15 0.056(2) 0.056(2) 0.090(3) 0.006(2) -0.017(2) 0.0029(17)
C16 0.054(2) 0.064(3) 0.098(4) -0.012(2) -0.024(2) -0.0026(19)
C17 0.059(2) 0.075(3) 0.085(3) -0.006(2) -0.028(2) 0.011(2)
C18 0.0456(19) 0.067(3) 0.093(3) 0.009(2) -0.021(2) -0.0045(18)
C19 0.113(4) 0.052(2) 0.092(4) 0.006(2) -0.018(3) -0.014(3)
C20 0.048(2) 0.066(3) 0.083(3) 0.004(2) -0.0090(19) -0.0016(18)
C21 0.040(2) 0.107(4) 0.118(5) 0.011(4) -0.003(2) 0.000(2)
C22 0.045(2) 0.128(6) 0.122(5) -0.009(4) 0.018(3) 0.004(3)
C23 0.058(2) 0.092(4) 0.083(3) 0.002(3) 0.013(2) 0.005(2)
C24 0.0481(18) 0.055(2) 0.066(2) 0.0032(17) 0.0075(16) 0.0020(15)
C25 0.0426(17) 0.057(2) 0.066(2) 0.0009(17) 0.0035(15) -0.0028(15)
C26 0.0493(18) 0.0439(17) 0.063(2) -0.0011(15) 0.0097(15) 0.0021(14)
C27 0.0489(17) 0.0446(18) 0.070(2) -0.0010(16) 0.0113(16) -0.0038(14)
C28 0.0474(17) 0.0469(19) 0.070(2) -0.0010(17) 0.0129(16) 0.0024(14)
C29 0.069(2) 0.058(2) 0.079(3) 0.002(2) 0.024(2) 0.012(2)
C30 0.088(3) 0.067(3) 0.080(3) 0.001(2) 0.027(2) 0.021(2)
C31 0.084(3) 0.053(2) 0.078(3) 0.004(2) 0.020(2) 0.018(2)
C32 0.064(2) 0.0452(19) 0.064(2) 0.0012(16) 0.0105(17) 0.0050(16)
C33 0.0509(18) 0.0418(17) 0.067(2) -0.0044(16) 0.0100(15) 0.0014(14)
C34 0.067(2) 0.048(2) 0.068(2) -0.0075(18) 0.0080(19) -0.0121(17)
C35 0.060(2) 0.067(3) 0.070(2) 0.002(2) 0.0034(18) 0.0134(19)
C36 0.084(3) 0.0438(19) 0.067(2) -0.0075(17) 0.013(2) -0.0144(19)
C37 0.074(3) 0.057(2) 0.066(2) 0.0039(19) 0.008(2) 0.020(2)
C38 0.0445(18) 0.083(3) 0.061(2) -0.009(2) -0.0025(15) 0.0059(18)
C39 0.065(2) 0.052(2) 0.060(2) 0.0040(17) 0.0015(17) 0.0175(17)
C40 0.071(2) 0.0477(19) 0.065(2) -0.0101(17) 0.0098(19) -0.0151(18)
C41 0.056(2) 0.068(3) 0.061(2) -0.0107(19) -0.0020(17) -0.0164(19)
C42 0.058(2) 0.056(2) 0.065(2) 0.0047(18) 0.0038(17) 0.0100(17)
C43 0.066(2) 0.0422(18) 0.073(2) -0.0113(17) 0.0113(18) -0.0111(16)
C44 0.0475(18) 0.059(2) 0.0561(19) -0.0009(17) -0.0049(15) 0.0080(16)
C45 0.0498(19) 0.065(2) 0.063(2) -0.0093(18) 0.0004(16) -0.0118(17)
C46 0.0455(16) 0.054(2) 0.0557(18) 0.0002(16) 0.0019(14) 0.0031(15)
C47 0.067(2) 0.068(3) 0.065(2) 0.013(2) 0.0068(19) 0.020(2)
C48 0.085(3) 0.080(3) 0.061(2) 0.011(2) 0.014(2) 0.024(3)
C49 0.067(2) 0.075(3) 0.070(3) 0.004(2) 0.017(2) 0.016(2)
C50 0.0502(18) 0.0482(19) 0.067(2) 0.0014(16) 0.0108(16) 0.0023(15)
C51 0.0467(16) 0.0455(18) 0.0587(19) -0.0005(15) -0.0010(14) -0.0022(14)
C52 0.0475(17) 0.0485(18) 0.0588(19) 0.0006(15) 0.0060(14) -0.0026(14)
C2M 0.079(7) 0.175(17) 0.112(10) 0.019(11) 0.015(7) 0.033(9)
C1M 0.127(12) 0.154(16) 0.084(8) -0.004(9) -0.008(7) 0.026(11)

loop_
_atom_type_symbol
_atom_type_description
_atom_type_scat_dispersion_real
_atom_type_scat_dispersion_imag
_atom_type_scat_source
Cu Cu -1.9646 0.5888 'International Tables Vol C Tables 4.2.6.8 and 6.1.1.4'
O O 0.0492 0.0322 'International Tables Vol C Tables 4.2.6.8 and 6.1.1.4'
N N 0.0311 0.0180 'International Tables Vol C Tables 4.2.6.8 and 6.1.1.4'
C C 0.0181 0.0091 'International Tables Vol C Tables 4.2.6.8 and 6.1.1.4'
H H 0.0000 0.0000 'International Tables Vol C Tables 4.2.6.8 and 6.1.1.4'

loop_
_geom_angle_atom_site_label_1
_geom_angle_atom_site_label_2
_geom_angle_atom_site_label_3
_geom_angle
_geom_angle_site_symmetry_1
_geom_angle_site_symmetry_3
_geom_angle_publ_flag
O8 Cu1 O4 170.34(13) 3_656 . ?
O8 Cu1 O6 90.36(16) 3_656 3_656 ?
O4 Cu1 O6 88.72(17) . 3_656 ?
O8 Cu1 O1 87.90(17) 3_656 . ?
O4 Cu1 O1 90.68(18) . . ?
O6 Cu1 O1 166.02(13) 3_656 . ?
O8 Cu1 O1S 97.38(13) 3_656 . ?
O4 Cu1 O1S 92.23(13) . . ?
O6 Cu1 O1S 101.16(13) 3_656 . ?
O1 Cu1 O1S 92.82(13) . . ?
O8 Cu1 Cu2 85.38(9) 3_656 . ?
O4 Cu1 Cu2 84.96(9) . . ?
O6 Cu1 Cu2 83.81(9) 3_656 . ?
O1 Cu1 Cu2 82.22(10) . . ?
O1S Cu1 Cu2 174.26(9) . . ?
O5 Cu2 O2 169.65(13) 3_656 . ?
O5 Cu2 O3 88.25(16) 3_656 . ?
O2 Cu2 O3 90.63(16) . . ?
O5 Cu2 O7 90.82(17) 3_656 3_656 ?
O2 Cu2 O7 87.64(17) . 3_656 ?
O3 Cu2 O7 165.23(13) . 3_656 ?
O5 Cu2 O2S 94.09(13) 3_656 . ?
O2 Cu2 O2S 96.26(14) . . ?
O3 Cu2 O2S 96.26(14) . . ?
O7 Cu2 O2S 98.50(14) 3_656 . ?
O5 Cu2 Cu1 84.16(9) 3_656 . ?
O2 Cu2 Cu1 85.49(9) . . ?
O3 Cu2 Cu1 82.74(9) . . ?
O7 Cu2 Cu1 82.50(9) 3_656 . ?
O2S Cu2 Cu1 178.00(10) . . ?
C1 O1 Cu1 124.9(3) . . ?
C2S O1S Cu1 124.6(4) . . ?
C1 O2 Cu2 121.0(3) . . ?
Cu2 O2S H1W 116(4) . . ?
Cu2 O2S H2W 135(4) . . ?
H1W O2S H2W 97(2) . . ?
C27 O3 Cu2 124.8(3) . . ?
C27 O4 Cu1 122.8(3) . . ?
C26 O5 Cu2 123.2(3) . 3_656 ?
C26 O6 Cu1 123.2(3) . 3_656 ?
C52 O7 Cu2 124.8(3) . 3_656 ?
C52 O8 Cu1 121.9(3) . 3_656 ?
C4A N1 C9 118.6(7) . . ?
C4A N1 C8 128.1(7) . . ?
C9 N1 C8 113.3(5) . . ?
C9 N1 C4 128.3(5) . . ?
C8 N1 C4 118.3(5) . . ?
C2S N1S C4S 127.1(7) . . ?
C2S N1S C1S 115.3(6) . . ?
C4S N1S C1S 117.6(7) . . ?
C19 N2 C18 112.9(5) . . ?
C19 N2 C20 125.0(4) . . ?
C18 N2 C20 122.0(4) . . ?
C35 N3 C34 112.6(4) . . ?
C35 N3 C32 125.1(4) . . ?
C34 N3 C32 122.3(4) . . ?
C45 N4 C44 113.1(3) . . ?
C45 N4 C46 123.5(3) . . ?
C44 N4 C46 123.4(3) . . ?
O1 C1 O2 125.8(4) . . ?
O1 C1 C2 112.1(5) . . ?
O2 C1 C2 121.9(5) . . ?
O1 C1 C2A 124.0(5) . . ?
O2 C1 C2A 110.0(5) . . ?
N1S C1S H1SA 109.5 . . ?
N1S C1S H1SB 109.5 . . ?
H1SA C1S H1SB 109.5 . . ?
N1S C1S H1SC 109.5 . . ?
H1SA C1S H1SC 109.5 . . ?
H1SB C1S H1SC 109.5 . . ?
C7 C2 C3 118.2(8) . . ?
C7 C2 C1 129.0(8) . . ?
C3 C2 C1 112.7(7) . . ?
C14S N4S C15S 116.6(10) . . ?
C14S N4S C16S 122.8(10) . . ?
C15S N4S C16S 119.9(11) . . ?
O4S C10S N3S 128.8(16) . . ?
O4S C10S C12S 118.1(16) . . ?
N3S C10S C12S 111.4(15) . . ?
C6S N2S C7S 129.4(10) . . ?
C6S N2S C8S 120.4(10) . . ?
C7S N2S C8S 110.2(9) . . ?
O3S C6S N2S 132.8(11) . . ?
O3S C6S C5S 122.8(12) . . ?
N2S C6S C5S 104.3(11) . . ?
C10S C12S H12A 109.5 . . ?
C10S C12S H12B 109.5 . . ?
H12A C12S H12B 109.5 . . ?
C10S C12S H12C 109.5 . . ?
H12A C12S H12C 109.5 . . ?
H12B C12S H12C 109.5 . . ?
C14S C13S H13A 109.5 . . ?
C14S C13S H13B 109.5 . . ?
H13A C13S H13B 109.5 . . ?
C14S C13S H13C 109.5 . . ?
H13A C13S H13C 109.5 . . ?
H13B C13S H13C 109.5 . . ?
O5S C14S N4S 121.3(8) . . ?
O5S C14S C13S 126.6(8) . . ?
N4S C14S C13S 112.1(8) . . ?
N4S C16S H16A 109.5 . . ?
N4S C16S H16B 109.5 . . ?
H16A C16S H16B 109.5 . . ?
N4S C16S H16C 109.5 . . ?
H16A C16S H16C 109.5 . . ?
H16B C16S H16C 109.5 . . ?
O1S C2S N1S 124.7(7) . . ?
O1S C2S C3S 120.7(6) . . ?
N1S C2S C3S 114.6(7) . . ?
C6S C5S H5S1 109.5 . . ?
C6S C5S H5S2 109.5 . . ?
H5S1 C5S H5S2 109.5 . . ?
C6S C5S H5S3 109.5 . . ?
H5S1 C5S H5S3 109.5 . . ?
H5S2 C5S H5S3 109.5 . . ?
C4 C3 C2 120.1(7) . . ?
C4 C3 H3 119.9 . . ?
C2 C3 H3 119.9 . . ?
N2S C8S H8S1 109.5 . . ?
N2S C8S H8S2 109.5 . . ?
H8S1 C8S H8S2 109.5 . . ?
N2S C8S H8S3 109.5 . . ?
H8S1 C8S H8S3 109.5 . . ?
H8S2 C8S H8S3 109.5 . . ?
N2S C7S H7S1 109.5 . . ?
N2S C7S H7S2 109.5 . . ?
H7S1 C7S H7S2 109.5 . . ?
N2S C7S H7S3 109.5 . . ?
H7S1 C7S H7S3 109.5 . . ?
H7S2 C7S H7S3 109.5 . . ?
C29 C3M H3MA 109.5 . . ?
C29 C3M H3MB 109.5 . . ?
H3MA C3M H3MB 109.5 . . ?
C29 C3M H3MC 109.5 . . ?
H3MA C3M H3MC 109.5 . . ?
H3MB C3M H3MC 109.5 . . ?
C2S C3S H3SA 109.5 . . ?
C2S C3S H3SB 109.5 . . ?
H3SA C3S H3SB 109.5 . . ?
C2S C3S H3SC 109.5 . . ?
H3SA C3S H3SC 109.5 . . ?
H3SB C3S H3SC 109.5 . . ?
C5 C4 C3 119.6(9) . . ?
C5 C4 N1 122.1(8) . . ?
C3 C4 N1 118.2(7) . . ?
C49 C4M H4MA 109.5 . . ?
C49 C4M H4MB 109.5 . . ?
H4MA C4M H4MB 109.5 . . ?
C49 C4M H4MC 109.5 . . ?
H4MA C4M H4MC 109.5 . . ?
H4MB C4M H4MC 109.5 . . ?
N1S C4S H4SA 109.5 . . ?
N1S C4S H4SB 109.5 . . ?
H4SA C4S H4SB 109.5 . . ?
N1S C4S H4SC 109.5 . . ?
H4SA C4S H4SC 109.5 . . ?
H4SB C4S H4SC 109.5 . . ?
C6 C5 C4 119.2(12) . . ?
C6 C5 H5 120.4 . . ?
C4 C5 H5 120.4 . . ?
C7 C6 C5 121.6(12) . . ?
C7 C6 H6 119.2 . . ?
C5 C6 H6 119.2 . . ?
C6 C7 C2 120.9(11) . . ?
C6 C7 C1M 114.3(11) . . ?
C2 C7 C1M 124.3(11) . . ?
O9 C8 N1 123.3(6) . . ?
O9 C8 C10 127.0(5) . . ?
N1 C8 C10 109.6(5) . . ?
O10 C9 N1 121.8(7) . . ?
O10 C9 C11 130.0(7) . . ?
N1 C9 C11 108.0(5) . . ?
C8 C10 C15 113.2(4) . . ?
C8 C10 C11 102.9(4) . . ?
C15 C10 C11 111.0(4) . . ?
C8 C10 H10 109.8 . . ?
C15 C10 H10 109.8 . . ?
C11 C10 H10 109.8 . . ?
C9 C11 C10 106.1(5) . . ?
C9 C11 C12 110.9(4) . . ?
C10 C11 C12 109.1(4) . . ?
C9 C11 H11 110.2 . . ?
C10 C11 H11 110.2 . . ?
C12 C11 H11 110.2 . . ?
C17 C12 C11 108.1(5) . . ?
C17 C12 C13 107.0(4) . . ?
C11 C12 C13 105.3(4) . . ?
C17 C12 H12 112.0 . . ?
C11 C12 H12 112.0 . . ?
C13 C12 H12 112.0 . . ?
C19 C13 C14 104.5(5) . . ?
C19 C13 C12 109.7(5) . . ?
C14 C13 C12 110.5(4) . . ?
C19 C13 H13 110.7 . . ?
C14 C13 H13 110.7 . . ?
C12 C13 H13 110.7 . . ?
C18 C14 C13 105.0(4) . . ?
C18 C14 C15 111.5(4) . . ?
C13 C14 C15 109.3(4) . . ?
C18 C14 H14 110.3 . . ?
C13 C14 H14 110.3 . . ?
C15 C14 H14 110.3 . . ?
C16 C15 C10 108.7(4) . . ?
C16 C15 C14 108.1(4) . . ?
C10 C15 C14 105.7(4) . . ?
C16 C15 H15 111.4 . . ?
C10 C15 H15 111.4 . . ?
C14 C15 H15 111.4 . . ?
C17 C16 C15 114.9(4) . . ?
C17 C16 H16 122.6 . . ?
C15 C16 H16 122.6 . . ?
C16 C17 C12 115.1(4) . . ?
C16 C17 H17 122.5 . . ?
C12 C17 H17 122.5 . . ?
O11 C18 N2 125.0(6) . . ?
O11 C18 C14 126.4(5) . . ?
N2 C18 C14 108.6(4) . . ?
O12 C19 N2 123.0(6) . . ?
O12 C19 C13 128.1(6) . . ?
N2 C19 C13 108.9(5) . . ?
C25 C20 C21 120.6(5) . . ?
C25 C20 N2 118.8(4) . . ?
C21 C20 N2 120.5(4) . . ?
C22 C21 C20 119.2(5) . . ?
C22 C21 H21 120.4 . . ?
C20 C21 H21 120.4 . . ?
C21 C22 C23 122.1(5) . . ?
C21 C22 H22 118.9 . . ?
C23 C22 H22 118.9 . . ?
C2M C23 C22 112.9(8) . . ?
C2M C23 C24 127.9(8) . . ?
C22 C23 C24 118.4(5) . . ?
C22 C23 H23 120.7 . . ?
C24 C23 H23 120.8 . . ?
C25 C24 C23 120.2(4) . . ?
C25 C24 C26 118.3(3) . . ?
C23 C24 C26 121.4(4) . . ?
C20 C25 C24 119.4(4) . . ?
C20 C25 H25 120.3 . . ?
C24 C25 H25 120.3 . . ?
O6 C26 O5 125.4(4) . . ?
O6 C26 C24 118.4(3) . . ?
O5 C26 C24 116.1(3) . . ?
O4 C27 O3 124.5(4) . . ?
O4 C27 C28 118.9(4) . . ?
O3 C27 C28 116.6(4) . . ?
C33 C28 C29 119.9(4) . . ?
C33 C28 C27 118.4(3) . . ?
C29 C28 C27 121.7(4) . . ?
C30 C29 C28 118.0(4) . . ?
C30 C29 C3M 114.3(5) . . ?
C28 C29 C3M 127.7(5) . . ?
C30 C29 H29 121.0 . . ?
C28 C29 H29 121.1 . . ?
C31 C30 C29 121.7(4) . . ?
C31 C30 H30 119.2 . . ?
C29 C30 H30 119.2 . . ?
C32 C31 C30 119.2(4) . . ?
C32 C31 H31 120.4 . . ?
C30 C31 H31 120.4 . . ?
C31 C32 C33 120.5(4) . . ?
C31 C32 N3 121.0(4) . . ?
C33 C32 N3 118.3(4) . . ?
C28 C33 C32 120.6(4) . . ?
C28 C33 H33 119.7 . . ?
C32 C33 H33 119.7 . . ?
O13 C34 N3 124.8(4) . . ?
O13 C34 C36 127.6(4) . . ?
N3 C34 C36 107.5(4) . . ?
O14 C35 N3 123.0(5) . . ?
O14 C35 C37 128.3(5) . . ?
N3 C35 C37 108.7(4) . . ?
C37 C36 C34 105.9(4) . . ?
C37 C36 C41 110.1(4) . . ?
C34 C36 C41 109.7(4) . . ?
C37 C36 H36 110.3 . . ?
C34 C36 H36 110.3 . . ?
C41 C36 H36 110.3 . . ?
C36 C37 C35 105.2(4) . . ?
C36 C37 C38 110.5(4) . . ?
C35 C37 C38 109.4(4) . . ?
C36 C37 H37 110.5 . . ?
C35 C37 H37 110.5 . . ?
C38 C37 H37 110.5 . . ?
C43 C38 C39 108.2(3) . . ?
C43 C38 C37 107.8(3) . . ?
C39 C38 C37 104.2(4) . . ?
C43 C38 H38 112.1 . . ?
C39 C38 H38 112.1 . . ?
C37 C38 H38 112.1 . . ?
C44 C39 C40 104.9(3) . . ?
C44 C39 C38 111.1(4) . . ?
C40 C39 C38 110.1(3) . . ?
C44 C39 H39 110.2 . . ?
C40 C39 H39 110.2 . . ?
C38 C39 H39 110.2 . . ?
C45 C40 C39 105.0(3) . . ?
C45 C40 C41 110.4(4) . . ?
C39 C40 C41 109.4(3) . . ?
C45 C40 H40 110.6 . . ?
C39 C40 H40 110.6 . . ?
C41 C40 H40 110.6 . . ?
C42 C41 C36 108.2(3) . . ?
C42 C41 C40 108.9(3) . . ?
C36 C41 C40 105.3(4) . . ?
C42 C41 H41 111.4 . . ?
C36 C41 H41 111.4 . . ?
C40 C41 H41 111.4 . . ?
C43 C42 C41 114.8(4) . . ?
C43 C42 H42 122.6 . . ?
C41 C42 H42 122.6 . . ?
C42 C43 C38 115.0(4) . . ?
C42 C43 H43 122.5 . . ?
C38 C43 H43 122.5 . . ?
O16 C44 N4 124.5(4) . . ?
O16 C44 C39 127.5(4) . . ?
N4 C44 C39 108.0(3) . . ?
O15 C45 N4 124.5(4) . . ?
O15 C45 C40 126.9(4) . . ?
N4 C45 C40 108.6(3) . . ?
C47 C46 C51 121.1(4) . . ?
C47 C46 N4 119.5(4) . . ?
C51 C46 N4 119.4(3) . . ?
C48 C47 C46 119.5(4) . . ?
C48 C47 H47 120.2 . . ?
C46 C47 H47 120.2 . . ?
C47 C48 C49 122.0(4) . . ?
C47 C48 H48 119.0 . . ?
C49 C48 H48 119.0 . . ?
C50 C49 C48 117.6(4) . . ?
C50 C49 C4M 126.1(5) . . ?
C48 C49 C4M 116.0(5) . . ?
C50 C49 H49 121.1 . . ?
C48 C49 H49 121.3 . . ?
C49 C50 C51 120.5(4) . . ?
C49 C50 C52 122.6(4) . . ?
C51 C50 C52 116.8(4) . . ?
C46 C51 C50 119.2(4) . . ?
C46 C51 H51 120.4 . . ?
C50 C51 H51 120.4 . . ?
O7 C52 O8 125.0(4) . . ?
O7 C52 C50 117.6(3) . . ?
O8 C52 C50 117.4(3) . . ?
N4S C15S H15A 109.5 . . ?
N4S C15S H15B 109.5 . . ?
H15A C15S H15B 109.5 . . ?
N4S C15S H15C 109.5 . . ?
H15A C15S H15C 109.5 . . ?
H15B C15S H15C 109.5 . . ?
C19S N5S C18S 139.7(13) . . ?
C19S N5S C20S 110.5(12) . . ?
C18S N5S C20S 109.7(13) . . ?
C10S N3S C11S 116.9(19) . . ?
C10S N3S C9S 101.5(17) . . ?
C11S N3S C9S 142(2) . . ?
C18S C17S H17A 109.5 . . ?
C18S C17S H17B 109.5 . . ?
H17A C17S H17B 109.5 . . ?
C18S C17S H17C 109.5 . . ?
H17A C17S H17C 109.5 . . ?
H17B C17S H17C 109.5 . . ?
O6S C18S N5S 123.2(13) . . ?
O6S C18S C17S 132.0(16) . . ?
N5S C18S C17S 104.8(15) . . ?
N5S C19S H19A 109.5 . . ?
N5S C19S H19B 109.5 . . ?
H19A C19S H19B 109.5 . . ?
N5S C19S H19C 109.5 . . ?
H19A C19S H19C 109.5 . . ?
H19B C19S H19C 109.5 . . ?
N5S C20S H20A 109.5 . . ?
N5S C20S H20B 109.5 . . ?
H20A C20S H20B 109.5 . . ?
N5S C20S H20C 109.5 . . ?
H20A C20S H20C 109.5 . . ?
H20B C20S H20C 109.5 . . ?
N3S C11S H11A 109.5 . . ?
N3S C11S H11B 109.5 . . ?
H11A C11S H11B 109.5 . . ?
N3S C11S H11C 109.5 . . ?
H11A C11S H11C 109.5 . . ?
H11B C11S H11C 109.5 . . ?
N3S C9S H9S1 109.5 . . ?
N3S C9S H9S2 109.5 . . ?
H9S1 C9S H9S2 109.5 . . ?
N3S C9S H9S3 109.5 . . ?
H9S1 C9S H9S3 109.5 . . ?
H9S2 C9S H9S3 109.5 . . ?
C14T N4T C13T 107.9(14) . . ?
C14T N4T C16T 122.9(10) . . ?
C13T N4T C16T 115.5(15) . . ?
O5T C14T N4T 122.9(9) . . ?
O5T C14T C15T 115.3(11) . . ?
N4T C14T C15T 115.5(11) . . ?
N4T C13T H13D 109.5 . . ?
N4T C13T H13E 109.5 . . ?
H13D C13T H13E 109.5 . . ?
N4T C13T H13F 109.5 . . ?
H13D C13T H13F 109.5 . . ?
H13E C13T H13F 109.5 . . ?
C14T C15T H15D 109.5 . . ?
C14T C15T H15E 109.5 . . ?
H15D C15T H15E 109.5 . . ?
C14T C15T H15F 109.5 . . ?
H15D C15T H15F 109.5 . . ?
H15E C15T H15F 109.5 . . ?
N4T C16T H16D 109.5 . . ?
N4T C16T H16E 109.5 . . ?
H16D C16T H16E 109.5 . . ?
N4T C16T H16F 109.5 . . ?
H16D C16T H16F 109.5 . . ?
H16E C16T H16F 109.5 . . ?
O4T C10T N3T 117.2(17) . . ?
O4T C10T C9T 130.7(18) . . ?
N3T C10T C9T 112.0(17) . . ?
N3T C12T H12D 109.5 . . ?
N3T C12T H12E 109.5 . . ?
H12D C12T H12E 109.5 . . ?
N3T C12T H12F 109.5 . . ?
H12D C12T H12F 109.5 . . ?
H12E C12T H12F 109.5 . . ?
C10T N3T C12T 123.0(16) . . ?
C10T N3T C11T 129.6(16) . . ?
C12T N3T C11T 106.2(17) . . ?
N3T C11T H11D 109.5 . . ?
N3T C11T H11E 109.5 . . ?
H11D C11T H11E 109.5 . . ?
N3T C11T H11F 109.5 . . ?
H11D C11T H11F 109.5 . . ?
H11E C11T H11F 109.5 . . ?
C10T C9T H9T1 109.5 . . ?
C10T C9T H9T2 109.5 . . ?
H9T1 C9T H9T2 109.5 . . ?
C10T C9T H9T3 109.5 . . ?
H9T1 C9T H9T3 109.5 . . ?
H9T2 C9T H9T3 109.5 . . ?
O3T C6T N2T 115.7(9) . . ?
O3T C6T C8T 111.0(10) . . ?
N2T C6T C8T 133.3(11) . . ?
C6T N2T C7T 114.9(9) . . ?
C6T N2T C5T 109.5(10) . . ?
C7T N2T C5T 135.2(12) . . ?
C6T C8T H8T1 109.5 . . ?
C6T C8T H8T2 109.5 . . ?
H8T1 C8T H8T2 109.5 . . ?
C6T C8T H8T3 109.5 . . ?
H8T1 C8T H8T3 109.5 . . ?
H8T2 C8T H8T3 109.5 . . ?
N2T C5T H5T1 109.5 . . ?
N2T C5T H5T2 109.5 . . ?
H5T1 C5T H5T2 109.5 . . ?
N2T C5T H5T3 109.5 . . ?
H5T1 C5T H5T3 109.5 . . ?
H5T2 C5T H5T3 109.5 . . ?
N2T C7T H7T1 109.5 . . ?
N2T C7T H7T2 109.5 . . ?
H7T1 C7T H7T2 109.5 . . ?
N2T C7T H7T3 109.5 . . ?
H7T1 C7T H7T3 109.5 . . ?
H7T2 C7T H7T3 109.5 . . ?
C18T N5T C19T 118.9(12) . . ?
C18T N5T C17T 124.2(11) . . ?
C19T N5T C17T 116.4(12) . . ?
N5T C19T H19D 109.5 . . ?
N5T C19T H19E 109.5 . . ?
H19D C19T H19E 109.5 . . ?
N5T C19T H19F 109.5 . . ?
H19D C19T H19F 109.5 . . ?
H19E C19T H19F 109.5 . . ?
N5T C17T H17D 109.5 . . ?
N5T C17T H17E 109.5 . . ?
H17D C17T H17E 109.5 . . ?
N5T C17T H17F 109.5 . . ?
H17D C17T H17F 109.5 . . ?
H17E C17T H17F 109.5 . . ?
O6T C18T N5T 116.7(12) . . ?
O6T C18T C20T 120.2(12) . . ?
N5T C18T C20T 122.2(14) . . ?
C18T C20T H20D 109.5 . . ?
C18T C20T H20E 109.5 . . ?
H20D C20T H20E 109.5 . . ?
C18T C20T H20F 109.5 . . ?
H20D C20T H20F 109.5 . . ?
H20E C20T H20F 109.5 . . ?
O8S C22S N8S 113.8(14) . . ?
O8S C22S C21S 117.0(14) . . ?
N8S C22S C21S 128.9(14) . . ?
C22S N8S C23S 130.1(17) . . ?
C22S N8S C24S 119.0(16) . . ?
C23S N8S C24S 108.9(12) . . ?
C22S C21S H21A 109.5 . . ?
C22S C21S H21B 109.5 . . ?
H21A C21S H21B 109.5 . . ?
C22S C21S H21C 109.5 . . ?
H21A C21S H21C 109.5 . . ?
H21B C21S H21C 109.5 . . ?
N8S C24S H24A 109.5 . . ?
N8S C24S H24B 109.5 . . ?
H24A C24S H24B 109.5 . . ?
N8S C24S H24C 109.5 . . ?
H24A C24S H24C 109.5 . . ?
H24B C24S H24C 109.5 . . ?
N8S C23S H23A 109.5 . . ?
N8S C23S H23B 109.5 . . ?
H23A C23S H23B 109.5 . . ?
N8S C23S H23C 109.5 . . ?
H23A C23S H23C 109.5 . . ?
H23B C23S H23C 109.5 . . ?
C6A C5A C4A 122.3(13) . . ?
C6A C5A H5A 118.9 . . ?
C4A C5A H5A 118.9 . . ?
C4A C3A C2A 119.4(8) . . ?
C4A C3A H3A 120.3 . . ?
C2A C3A H3A 120.3 . . ?
C3A C2A C7A 120.5(9) . . ?
C3A C2A C1 125.2(8) . . ?
C7A C2A C1 114.0(8) . . ?
N1 C4A C3A 121.9(8) . . ?
N1 C4A C5A 118.6(10) . . ?
C3A C4A C5A 118.8(10) . . ?
C6A C7A C2A 119.3(12) . . ?
C6A C7A H7A 120.3 . . ?
C2A C7A H7A 120.3 . . ?
C7A C6A C5A 119.3(13) . . ?
C7A C6A H6A 120.4 . . ?
C5A C6A H6A 120.4 . . ?
C23 C2M H2M1 109.5 . . ?
C23 C2M H2M2 109.5 . . ?
H2M1 C2M H2M2 109.5 . . ?
C23 C2M H2M3 109.5 . . ?
H2M1 C2M H2M3 109.5 . . ?
H2M2 C2M H2M3 109.5 . . ?
C7 C1M H1M1 109.5 . . ?
C7 C1M H1M2 109.5 . . ?
H1M1 C1M H1M2 109.5 . . ?
C7 C1M H1M3 109.5 . . ?
H1M1 C1M H1M3 109.5 . . ?
H1M2 C1M H1M3 109.5 . . ?

loop_
_geom_bond_atom_site_label_1
_geom_bond_atom_site_label_2
_geom_bond_distance
_geom_bond_site_symmetry_2
_geom_bond_publ_flag
Cu1 O8 1.953(3) 3_656 ?
Cu1 O4 1.958(3) . ?
Cu1 O6 1.969(3) 3_656 ?
Cu1 O1 1.971(3) . ?
Cu1 O1S 2.140(3) . ?
Cu1 Cu2 2.6394(8) . ?
Cu2 O5 1.951(3) 3_656 ?
Cu2 O2 1.952(3) . ?
Cu2 O3 1.965(3) . ?
Cu2 O7 1.967(3) 3_656 ?
Cu2 O2S 2.143(3) . ?
O4S C10S 1.256(9) . ?
O1 C1 1.221(5) . ?
O1S C2S 1.253(8) . ?
O2 C1 1.273(5) . ?
O2S H1W 0.881(10) . ?
O2S H2W 0.883(10) . ?
O3 C27 1.260(5) . ?
O4 C27 1.250(5) . ?
O5 C26 1.269(5) . ?
O6 C26 1.241(5) . ?
O7 C52 1.247(5) . ?
O8 C52 1.262(5) . ?
O9 C8 1.244(7) . ?
O10 C9 1.218(7) . ?
O11 C18 1.229(6) . ?
O12 C19 1.208(7) . ?
O13 C34 1.218(6) . ?
O14 C35 1.222(6) . ?
O15 C45 1.219(5) . ?
O16 C44 1.211(5) . ?
N1 C4A 1.262(12) . ?
N1 C9 1.367(8) . ?
N1 C8 1.369(7) . ?
N1 C4 1.600(11) . ?
N1S C2S 1.305(9) . ?
N1S C4S 1.408(10) . ?
N1S C1S 1.500(11) . ?
N2 C19 1.378(7) . ?
N2 C18 1.388(7) . ?
N2 C20 1.421(7) . ?
N3 C35 1.364(6) . ?
N3 C34 1.411(6) . ?
N3 C32 1.424(6) . ?
N4 C45 1.378(5) . ?
N4 C44 1.387(5) . ?
N4 C46 1.424(5) . ?
C1 C2 1.469(9) . ?
C1 C2A 1.546(10) . ?
C1S H1SA 0.9800 . ?
C1S H1SB 0.9800 . ?
C1S H1SC 0.9800 . ?
C2 C7 1.350(14) . ?
C2 C3 1.414(10) . ?
O3S C6S 1.250(8) . ?
O5S C14S 1.246(8) . ?
N4S C14S 1.339(9) . ?
N4S C15S 1.480(9) . ?
N4S C16S 1.488(9) . ?
C10S N3S 1.339(9) . ?
C10S C12S 1.529(10) . ?
N2S C6S 1.334(9) . ?
N2S C7S 1.458(8) . ?
N2S C8S 1.465(9) . ?
C6S C5S 1.521(9) . ?
C12S H12A 0.9800 . ?
C12S H12B 0.9800 . ?
C12S H12C 0.9800 . ?
C13S C14S 1.540(8) . ?
C13S H13A 0.9800 . ?
C13S H13B 0.9800 . ?
C13S H13C 0.9800 . ?
C16S H16A 0.9800 . ?
C16S H16B 0.9800 . ?
C16S H16C 0.9800 . ?
C2S C3S 1.528(10) . ?
C5S H5S1 0.9800 . ?
C5S H5S2 0.9800 . ?
C5S H5S3 0.9800 . ?
C3 C4 1.369(13) . ?
C3 H3 0.9500 . ?
C8S H8S1 0.9800 . ?
C8S H8S2 0.9800 . ?
C8S H8S3 0.9800 . ?
C7S H7S1 0.9800 . ?
C7S H7S2 0.9800 . ?
C7S H7S3 0.9800 . ?
C3M C29 1.497(9) . ?
C3M H3MA 0.9800 . ?
C3M H3MB 0.9800 . ?
C3M H3MC 0.9800 . ?
C3S H3SA 0.9800 . ?
C3S H3SB 0.9800 . ?
C3S H3SC 0.9800 . ?
C4 C5 1.367(15) . ?
C4M C49 1.570(9) . ?
C4M H4MA 0.9800 . ?
C4M H4MB 0.9800 . ?
C4M H4MC 0.9800 . ?
C4S H4SA 0.9800 . ?
C4S H4SB 0.9800 . ?
C4S H4SC 0.9800 . ?
C5 C6 1.362(17) . ?
C5 H5 0.9500 . ?
C6 C7 1.347(17) . ?
C6 H6 0.9500 . ?
C7 C1M 1.51(2) . ?
C8 C10 1.515(8) . ?
C9 C11 1.504(9) . ?
C10 C15 1.528(8) . ?
C10 C11 1.530(7) . ?
C10 H10 1.0000 . ?
C11 C12 1.553(8) . ?
C11 H11 1.0000 . ?
C12 C17 1.502(7) . ?
C12 C13 1.562(9) . ?
C12 H12 1.0000 . ?
C13 C19 1.522(8) . ?
C13 C14 1.530(8) . ?
C13 H13 1.0000 . ?
C14 C18 1.516(8) . ?
C14 C15 1.538(8) . ?
C14 H14 1.0000 . ?
C15 C16 1.495(6) . ?
C15 H15 1.0000 . ?
C16 C17 1.320(7) . ?
C16 H16 0.9500 . ?
C17 H17 0.9500 . ?
C20 C25 1.390(6) . ?
C20 C21 1.394(8) . ?
C21 C22 1.364(10) . ?
C21 H21 0.9500 . ?
C22 C23 1.392(8) . ?
C22 H22 0.9500 . ?
C23 C2M 1.383(18) . ?
C23 C24 1.402(6) . ?
C23 H23 0.9500 . ?
C24 C25 1.394(6) . ?
C24 C26 1.497(5) . ?
C25 H25 0.9500 . ?
C27 C28 1.494(5) . ?
C28 C33 1.374(6) . ?
C28 C29 1.415(6) . ?
C29 C30 1.400(7) . ?
C29 H29 0.9500 . ?
C30 C31 1.380(7) . ?
C30 H30 0.9500 . ?
C31 C32 1.379(6) . ?
C31 H31 0.9500 . ?
C32 C33 1.390(6) . ?
C33 H33 0.9500 . ?
C34 C36 1.510(7) . ?
C35 C37 1.521(7) . ?
C36 C37 1.493(7) . ?
C36 C41 1.547(7) . ?
C36 H36 1.0000 . ?
C37 C38 1.563(7) . ?
C37 H37 1.0000 . ?
C38 C43 1.492(7) . ?
C38 C39 1.551(6) . ?
C38 H38 1.0000 . ?
C39 C44 1.520(6) . ?
C39 C40 1.524(6) . ?
C39 H39 1.0000 . ?
C40 C45 1.513(6) . ?
C40 C41 1.555(6) . ?
C40 H40 1.0000 . ?
C41 C42 1.475(6) . ?
C41 H41 1.0000 . ?
C42 C43 1.325(6) . ?
C42 H42 0.9500 . ?
C43 H43 0.9500 . ?
C46 C47 1.379(6) . ?
C46 C51 1.380(5) . ?
C47 C48 1.367(7) . ?
C47 H47 0.9500 . ?
C48 C49 1.403(7) . ?
C48 H48 0.9500 . ?
C49 C50 1.400(6) . ?
C49 H49 0.9500 . ?
C50 C51 1.405(6) . ?
C50 C52 1.502(5) . ?
C51 H51 0.9500 . ?
C15S H15A 0.9800 . ?
C15S H15B 0.9800 . ?
C15S H15C 0.9800 . ?
N5S C19S 1.330(18) . ?
N5S C18S 1.339(17) . ?
N5S C20S 1.54(2) . ?
N3S C11S 1.475(10) . ?
N3S C9S 1.478(10) . ?
O6S C18S 1.255(17) . ?
C17S C18S 1.42(2) . ?
C17S H17A 0.9800 . ?
C17S H17B 0.9800 . ?
C17S H17C 0.9800 . ?
C19S H19A 0.9800 . ?
C19S H19B 0.9800 . ?
C19S H19C 0.9800 . ?
C20S H20A 0.9800 . ?
C20S H20B 0.9800 . ?
C20S H20C 0.9800 . ?
C11S H11A 0.9800 . ?
C11S H11B 0.9800 . ?
C11S H11C 0.9800 . ?
C9S H9S1 0.9800 . ?
C9S H9S2 0.9800 . ?
C9S H9S3 0.9800 . ?
N4T C14T 1.341(9) . ?
N4T C13T 1.470(10) . ?
N4T C16T 1.492(9) . ?
C14T O5T 1.264(8) . ?
C14T C15T 1.519(9) . ?
C13T H13D 0.9800 . ?
C13T H13E 0.9800 . ?
C13T H13F 0.9800 . ?
C15T H15D 0.9800 . ?
C15T H15E 0.9800 . ?
C15T H15F 0.9800 . ?
C16T H16D 0.9800 . ?
C16T H16E 0.9800 . ?
C16T H16F 0.9800 . ?
C10T O4T 1.243(9) . ?
C10T N3T 1.339(9) . ?
C10T C9T 1.530(10) . ?
C12T N3T 1.473(10) . ?
C12T H12D 0.9800 . ?
C12T H12E 0.9800 . ?
C12T H12F 0.9800 . ?
N3T C11T 1.480(10) . ?
C11T H11D 0.9800 . ?
C11T H11E 0.9800 . ?
C11T H11F 0.9800 . ?
C9T H9T1 0.9800 . ?
C9T H9T2 0.9800 . ?
C9T H9T3 0.9800 . ?
C6T O3T 1.261(9) . ?
C6T N2T 1.340(9) . ?
C6T C8T 1.504(9) . ?
N2T C7T 1.471(9) . ?
N2T C5T 1.491(10) . ?
C8T H8T1 0.9800 . ?
C8T H8T2 0.9800 . ?
C8T H8T3 0.9800 . ?
C5T H5T1 0.9800 . ?
C5T H5T2 0.9800 . ?
C5T H5T3 0.9800 . ?
C7T H7T1 0.9800 . ?
C7T H7T2 0.9800 . ?
C7T H7T3 0.9800 . ?
N5T C18T 1.341(9) . ?
N5T C19T 1.460(9) . ?
N5T C17T 1.473(9) . ?
C19T H19D 0.9800 . ?
C19T H19E 0.9800 . ?
C19T H19F 0.9800 . ?
O6T C18T 1.277(9) . ?
C17T H17D 0.9800 . ?
C17T H17E 0.9800 . ?
C17T H17F 0.9800 . ?
C18T C20T 1.520(9) . ?
C20T H20D 0.9800 . ?
C20T H20E 0.9800 . ?
C20T H20F 0.9800 . ?
C22S O8S 1.264(9) . ?
C22S N8S 1.326(9) . ?
C22S C21S 1.507(10) . ?
N8S C23S 1.460(10) . ?
N8S C24S 1.464(10) . ?
C21S H21A 0.9800 . ?
C21S H21B 0.9800 . ?
C21S H21C 0.9800 . ?
C24S H24A 0.9800 . ?
C24S H24B 0.9800 . ?
C24S H24C 0.9800 . ?
C23S H23A 0.9800 . ?
C23S H23B 0.9800 . ?
C23S H23C 0.9800 . ?
C5A C6A 1.39(2) . ?
C5A C4A 1.428(17) . ?
C5A H5A 0.9500 . ?
C3A C4A 1.380(14) . ?
C3A C2A 1.420(12) . ?
C3A H3A 0.9500 . ?
C2A C7A 1.443(16) . ?
C7A C6A 1.377(19) . ?
C7A H7A 0.9500 . ?
C6A H6A 0.9500 . ?
C2M H2M1 0.9800 . ?
C2M H2M2 0.9800 . ?
C2M H2M3 0.9800 . ?
C1M H1M1 0.9800 . ?
C1M H1M2 0.9800 . ?
C1M H1M3 0.9800 . ?

loop_
_geom_torsion_atom_site_label_1
_geom_torsion_atom_site_label_2
_geom_torsion_atom_site_label_3
_geom_torsion_atom_site_label_4
_geom_torsion
_geom_torsion_site_symmetry_1
_geom_torsion_site_symmetry_2
_geom_torsion_site_symmetry_3
_geom_torsion_site_symmetry_4
_geom_torsion_publ_flag
Cu1 O1 C1 O2 10.5(7) . . . . ?
Cu1 O1 C1 C2 -163.3(5) . . . . ?
Cu1 O1 C1 C2A -174.3(5) . . . . ?
Cu2 O2 C1 O1 -6.9(7) . . . . ?
Cu2 O2 C1 C2 166.3(5) . . . . ?
Cu2 O2 C1 C2A 177.4(4) . . . . ?
O1 C1 C2 C7 13.9(12) . . . . ?
O2 C1 C2 C7 -160.2(9) . . . . ?
O1 C1 C2 C3 -169.9(6) . . . . ?
O2 C1 C2 C3 16.0(10) . . . . ?
C7S N2S C6S O3S 177.9(15) . . . . ?
C8S N2S C6S O3S 1(3) . . . . ?
C7S N2S C6S C5S -5(2) . . . . ?
C8S N2S C6S C5S 178.7(18) . . . . ?
C15S N4S C14S O5S -5.5(18) . . . . ?
C16S N4S C14S O5S -175.7(12) . . . . ?
C15S N4S C14S C13S 174.0(11) . . . . ?
C16S N4S C14S C13S 3.8(17) . . . . ?
Cu1 O1S C2S N1S -108.6(8) . . . . ?
Cu1 O1S C2S C3S 68.7(8) . . . . ?
C4S N1S C2S O1S -169.9(10) . . . . ?
C1S N1S C2S O1S 8.1(13) . . . . ?
C4S N1S C2S C3S 12.6(15) . . . . ?
C1S N1S C2S C3S -169.4(8) . . . . ?
C7 C2 C3 C4 -2.2(14) . . . . ?
C1 C2 C3 C4 -178.8(8) . . . . ?
C2 C3 C4 C5 4.5(15) . . . . ?
C2 C3 C4 N1 -179.7(7) . . . . ?
C9 N1 C4 C5 -109.9(10) . . . . ?
C8 N1 C4 C5 66.9(11) . . . . ?
C9 N1 C4 C3 74.4(10) . . . . ?
C8 N1 C4 C3 -108.8(8) . . . . ?
C3 C4 C5 C6 -6.8(18) . . . . ?
N1 C4 C5 C6 177.5(10) . . . . ?
C4 C5 C6 C7 7(2) . . . . ?
C5 C6 C7 C2 -5(2) . . . . ?
C5 C6 C7 C1M -177.2(14) . . . . ?
C3 C2 C7 C6 2.4(17) . . . . ?
C1 C2 C7 C6 178.3(10) . . . . ?
C3 C2 C7 C1M 173.9(13) . . . . ?
C1 C2 C7 C1M -10(2) . . . . ?
C4A N1 C8 O9 -1.8(10) . . . . ?
C9 N1 C8 O9 178.1(6) . . . . ?
C4 N1 C8 O9 0.8(8) . . . . ?
C4A N1 C8 C10 -179.5(7) . . . . ?
C9 N1 C8 C10 0.5(6) . . . . ?
C4 N1 C8 C10 -176.8(5) . . . . ?
C4A N1 C9 O10 -5.6(9) . . . . ?
C8 N1 C9 O10 174.4(5) . . . . ?
C4 N1 C9 O10 -8.6(9) . . . . ?
C4A N1 C9 C11 178.7(6) . . . . ?
C8 N1 C9 C11 -1.2(6) . . . . ?
C4 N1 C9 C11 175.7(5) . . . . ?
O9 C8 C10 C15 63.0(7) . . . . ?
N1 C8 C10 C15 -119.4(4) . . . . ?
O9 C8 C10 C11 -177.1(6) . . . . ?
N1 C8 C10 C11 0.5(5) . . . . ?
O10 C9 C11 C10 -173.7(6) . . . . ?
N1 C9 C11 C10 1.5(5) . . . . ?
O10 C9 C11 C12 -55.4(8) . . . . ?
N1 C9 C11 C12 119.8(4) . . . . ?
C8 C10 C11 C9 -1.1(5) . . . . ?
C15 C10 C11 C9 120.2(4) . . . . ?
C8 C10 C11 C12 -120.6(5) . . . . ?
C15 C10 C11 C12 0.7(6) . . . . ?
C9 C11 C12 C17 -63.5(6) . . . . ?
C10 C11 C12 C17 53.0(6) . . . . ?
C9 C11 C12 C13 -177.6(4) . . . . ?
C10 C11 C12 C13 -61.1(5) . . . . ?
C17 C12 C13 C19 60.1(5) . . . . ?
C11 C12 C13 C19 174.9(4) . . . . ?
C17 C12 C13 C14 -54.6(5) . . . . ?
C11 C12 C13 C14 60.3(5) . . . . ?
C19 C13 C14 C18 3.3(5) . . . . ?
C12 C13 C14 C18 121.2(4) . . . . ?
C19 C13 C14 C15 -116.5(5) . . . . ?
C12 C13 C14 C15 1.5(5) . . . . ?
C8 C10 C15 C16 61.2(5) . . . . ?
C11 C10 C15 C16 -53.9(5) . . . . ?
C8 C10 C15 C14 177.0(4) . . . . ?
C11 C10 C15 C14 61.9(4) . . . . ?
C18 C14 C15 C16 -62.0(5) . . . . ?
C13 C14 C15 C16 53.7(5) . . . . ?
C18 C14 C15 C10 -178.2(4) . . . . ?
C13 C14 C15 C10 -62.5(4) . . . . ?
C10 C15 C16 C17 55.1(7) . . . . ?
C14 C15 C16 C17 -59.2(7) . . . . ?
C15 C16 C17 C12 2.0(8) . . . . ?
C11 C12 C17 C16 -57.7(7) . . . . ?
C13 C12 C17 C16 55.2(7) . . . . ?
C19 N2 C18 O11 177.2(5) . . . . ?
C20 N2 C18 O11 1.4(7) . . . . ?
C19 N2 C18 C14 0.0(6) . . . . ?
C20 N2 C18 C14 -175.7(4) . . . . ?
C13 C14 C18 O11 -179.3(5) . . . . ?
C15 C14 C18 O11 -61.0(6) . . . . ?
C13 C14 C18 N2 -2.2(5) . . . . ?
C15 C14 C18 N2 116.1(4) . . . . ?
C18 N2 C19 O12 -176.7(6) . . . . ?
C20 N2 C19 O12 -1.1(10) . . . . ?
C18 N2 C19 C13 2.3(7) . . . . ?
C20 N2 C19 C13 177.8(4) . . . . ?
C14 C13 C19 O12 175.4(7) . . . . ?
C12 C13 C19 O12 56.9(9) . . . . ?
C14 C13 C19 N2 -3.5(6) . . . . ?
C12 C13 C19 N2 -121.9(5) . . . . ?
C19 N2 C20 C25 -74.2(7) . . . . ?
C18 N2 C20 C25 101.0(5) . . . . ?
C19 N2 C20 C21 105.9(6) . . . . ?
C18 N2 C20 C21 -78.9(7) . . . . ?
C25 C20 C21 C22 -0.1(9) . . . . ?
N2 C20 C21 C22 179.8(6) . . . . ?
C20 C21 C22 C23 0.6(11) . . . . ?
C21 C22 C23 C2M -172.1(11) . . . . ?
C21 C22 C23 C24 -1.0(11) . . . . ?
C2M C23 C24 C25 170.6(11) . . . . ?
C22 C23 C24 C25 1.1(8) . . . . ?
C2M C23 C24 C26 -7.2(13) . . . . ?
C22 C23 C24 C26 -176.7(5) . . . . ?
C21 C20 C25 C24 0.2(7) . . . . ?
N2 C20 C25 C24 -179.8(4) . . . . ?
C23 C24 C25 C20 -0.7(7) . . . . ?
C26 C24 C25 C20 177.2(4) . . . . ?
Cu1 O6 C26 O5 -4.8(6) 3_656 . . . ?
Cu1 O6 C26 C24 171.6(3) 3_656 . . . ?
Cu2 O5 C26 O6 0.9(6) 3_656 . . . ?
Cu2 O5 C26 C24 -175.6(3) 3_656 . . . ?
C25 C24 C26 O6 172.8(4) . . . . ?
C23 C24 C26 O6 -9.4(6) . . . . ?
C25 C24 C26 O5 -10.4(6) . . . . ?
C23 C24 C26 O5 167.4(5) . . . . ?
Cu1 O4 C27 O3 0.6(7) . . . . ?
Cu1 O4 C27 C28 179.6(3) . . . . ?
Cu2 O3 C27 O4 2.9(7) . . . . ?
Cu2 O3 C27 C28 -176.1(3) . . . . ?
O4 C27 C28 C33 177.5(4) . . . . ?
O3 C27 C28 C33 -3.5(6) . . . . ?
O4 C27 C28 C29 -1.4(6) . . . . ?
O3 C27 C28 C29 177.7(4) . . . . ?
C33 C28 C29 C30 0.9(7) . . . . ?
C27 C28 C29 C30 179.7(5) . . . . ?
C33 C28 C29 C3M -177.4(7) . . . . ?
C27 C28 C29 C3M 1.4(9) . . . . ?
C28 C29 C30 C31 -1.2(9) . . . . ?
C3M C29 C30 C31 177.3(7) . . . . ?
C29 C30 C31 C32 1.0(9) . . . . ?
C30 C31 C32 C33 -0.5(8) . . . . ?
C30 C31 C32 N3 -177.1(5) . . . . ?
C35 N3 C32 C31 -76.6(6) . . . . ?
C34 N3 C32 C31 105.2(5) . . . . ?
C35 N3 C32 C33 106.7(5) . . . . ?
C34 N3 C32 C33 -71.5(6) . . . . ?
C29 C28 C33 C32 -0.3(6) . . . . ?
C27 C28 C33 C32 -179.2(4) . . . . ?
C31 C32 C33 C28 0.2(7) . . . . ?
N3 C32 C33 C28 176.9(4) . . . . ?
C35 N3 C34 O13 -176.4(5) . . . . ?
C32 N3 C34 O13 2.0(7) . . . . ?
C35 N3 C34 C36 0.8(5) . . . . ?
C32 N3 C34 C36 179.2(4) . . . . ?
C34 N3 C35 O14 179.3(5) . . . . ?
C32 N3 C35 O14 0.9(8) . . . . ?
C34 N3 C35 C37 0.2(5) . . . . ?
C32 N3 C35 C37 -178.1(4) . . . . ?
O13 C34 C36 C37 175.7(5) . . . . ?
N3 C34 C36 C37 -1.5(5) . . . . ?
O13 C34 C36 C41 56.8(6) . . . . ?
N3 C34 C36 C41 -120.4(4) . . . . ?
C34 C36 C37 C35 1.6(5) . . . . ?
C41 C36 C37 C35 120.2(4) . . . . ?
C34 C36 C37 C38 -116.4(4) . . . . ?
C41 C36 C37 C38 2.2(5) . . . . ?
O14 C35 C37 C36 179.8(5) . . . . ?
N3 C35 C37 C36 -1.2(5) . . . . ?
O14 C35 C37 C38 -61.4(7) . . . . ?
N3 C35 C37 C38 117.6(4) . . . . ?
C36 C37 C38 C43 51.6(5) . . . . ?
C35 C37 C38 C43 -63.8(4) . . . . ?
C36 C37 C38 C39 -63.2(5) . . . . ?
C35 C37 C38 C39 -178.6(3) . . . . ?
C43 C38 C39 C44 61.8(4) . . . . ?
C37 C38 C39 C44 176.3(3) . . . . ?
C43 C38 C39 C40 -54.0(5) . . . . ?
C37 C38 C39 C40 60.6(4) . . . . ?
C44 C39 C40 C45 0.0(5) . . . . ?
C38 C39 C40 C45 119.6(4) . . . . ?
C44 C39 C40 C41 -118.5(4) . . . . ?
C38 C39 C40 C41 1.1(5) . . . . ?
C37 C36 C41 C42 -55.7(5) . . . . ?
C34 C36 C41 C42 60.6(5) . . . . ?
C37 C36 C41 C40 60.7(4) . . . . ?
C34 C36 C41 C40 176.9(3) . . . . ?
C45 C40 C41 C42 -61.7(4) . . . . ?
C39 C40 C41 C42 53.4(5) . . . . ?
C45 C40 C41 C36 -177.6(3) . . . . ?
C39 C40 C41 C36 -62.5(4) . . . . ?
C36 C41 C42 C43 56.6(5) . . . . ?
C40 C41 C42 C43 -57.4(5) . . . . ?
C41 C42 C43 C38 0.9(6) . . . . ?
C39 C38 C43 C42 56.0(5) . . . . ?
C37 C38 C43 C42 -56.2(5) . . . . ?
C45 N4 C44 O16 -174.3(4) . . . . ?
C46 N4 C44 O16 3.1(7) . . . . ?
C45 N4 C44 C39 6.9(5) . . . . ?
C46 N4 C44 C39 -175.7(3) . . . . ?
C40 C39 C44 O16 177.3(5) . . . . ?
C38 C39 C44 O16 58.4(6) . . . . ?
C40 C39 C44 N4 -3.9(5) . . . . ?
C38 C39 C44 N4 -122.9(4) . . . . ?
C44 N4 C45 O15 171.2(5) . . . . ?
C46 N4 C45 O15 -6.2(7) . . . . ?
C44 N4 C45 C40 -6.9(5) . . . . ?
C46 N4 C45 C40 175.7(4) . . . . ?
C39 C40 C45 O15 -174.1(5) . . . . ?
C41 C40 C45 O15 -56.3(6) . . . . ?
C39 C40 C45 N4 3.9(5) . . . . ?
C41 C40 C45 N4 121.7(4) . . . . ?
C45 N4 C46 C47 -114.4(5) . . . . ?
C44 N4 C46 C47 68.4(5) . . . . ?
C45 N4 C46 C51 66.7(5) . . . . ?
C44 N4 C46 C51 -110.5(4) . . . . ?
C51 C46 C47 C48 0.7(7) . . . . ?
N4 C46 C47 C48 -178.2(5) . . . . ?
C46 C47 C48 C49 -0.3(8) . . . . ?
C47 C48 C49 C50 -1.7(8) . . . . ?
C47 C48 C49 C4M 173.1(6) . . . . ?
C48 C49 C50 C51 3.4(7) . . . . ?
C4M C49 C50 C51 -170.8(6) . . . . ?
C48 C49 C50 C52 179.3(4) . . . . ?
C4M C49 C50 C52 5.1(8) . . . . ?
C47 C46 C51 C50 1.0(6) . . . . ?
N4 C46 C51 C50 179.9(3) . . . . ?
C49 C50 C51 C46 -3.1(6) . . . . ?
C52 C50 C51 C46 -179.2(3) . . . . ?
Cu2 O7 C52 O8 -7.1(7) 3_656 . . . ?
Cu2 O7 C52 C50 171.2(3) 3_656 . . . ?
Cu1 O8 C52 O7 4.1(6) 3_656 . . . ?
Cu1 O8 C52 C50 -174.2(3) 3_656 . . . ?
C49 C50 C52 O7 -168.6(4) . . . . ?
C51 C50 C52 O7 7.5(5) . . . . ?
C49 C50 C52 O8 9.9(6) . . . . ?
C51 C50 C52 O8 -174.1(4) . . . . ?
O4S C10S N3S C11S -161(2) . . . . ?
C12S C10S N3S C11S 4(3) . . . . ?
O4S C10S N3S C9S 19(3) . . . . ?
C12S C10S N3S C9S -176(2) . . . . ?
C19S N5S C18S O6S -178.4(17) . . . . ?
C20S N5S C18S O6S 4.8(19) . . . . ?
C19S N5S C18S C17S 0(2) . . . . ?
C20S N5S C18S C17S -177.1(13) . . . . ?
C13T N4T C14T O5T -60(2) . . . . ?
C16T N4T C14T O5T 161.4(13) . . . . ?
C13T N4T C14T C15T 148.8(17) . . . . ?
C16T N4T C14T C15T 10.5(18) . . . . ?
O4T C10T N3T C12T 12(3) . . . . ?
C9T C10T N3T C12T -170(2) . . . . ?
O4T C10T N3T C11T 178(2) . . . . ?
C9T C10T N3T C11T -4(3) . . . . ?
O3T C6T N2T C7T -178.1(11) . . . . ?
C8T C6T N2T C7T 5(2) . . . . ?
O3T C6T N2T C5T -5(2) . . . . ?
C8T C6T N2T C5T 179(2) . . . . ?
C19T N5T C18T O6T -164.9(17) . . . . ?
C17T N5T C18T O6T 7(3) . . . . ?
C19T N5T C18T C20T 4(3) . . . . ?
C17T N5T C18T C20T 176.2(16) . . . . ?
O8S C22S N8S C23S 160(3) . . . . ?
C21S C22S N8S C23S -26(4) . . . . ?
O8S C22S N8S C24S -2(3) . . . . ?
C21S C22S N8S C24S 171(2) . . . . ?
C4A C3A C2A C7A -2.9(15) . . . . ?
C4A C3A C2A C1 -176.2(8) . . . . ?
O1 C1 C2A C3A -175.1(8) . . . . ?
O2 C1 C2A C3A 0.8(11) . . . . ?
O1 C1 C2A C7A 11.3(11) . . . . ?
O2 C1 C2A C7A -172.9(8) . . . . ?
C9 N1 C4A C3A 84.5(11) . . . . ?
C8 N1 C4A C3A -95.5(11) . . . . ?
C9 N1 C4A C5A -104.3(10) . . . . ?
C8 N1 C4A C5A 75.6(12) . . . . ?
C2A C3A C4A N1 175.6(9) . . . . ?
C2A C3A C4A C5A 4.5(15) . . . . ?
C6A C5A C4A N1 -177.9(12) . . . . ?
C6A C5A C4A C3A -6.5(19) . . . . ?
C3A C2A C7A C6A 3.0(17) . . . . ?
C1 C2A C7A C6A 177.0(11) . . . . ?
C2A C7A C6A C5A -5(2) . . . . ?
C4A C5A C6A C7A 7(2) . . . . ?
